data_4339951
loop_
_publ_author_name
'Wiener, Erik C.'
'Abadjian, Marie-Caline'
'Sengar, Raghvendra'
'Vander Elst, Luce'
'Van Niekerk, Christoffel'
'Grotjahn, Douglas B.'
'Leung, Po Yee'
'Schulte, Christie'
'Moore, Curtis E.'
'Rheingold, Arnold L.'

_publ_section_title
;
 Bifunctional chelates optimized for molecular MRI.
;
_journal_issue 13
_journal_name_full 'Inorganic chemistry'
_journal_page_first 6554
_journal_page_last 6568
_journal_paper_doi 10.1021/ic500085g
_journal_volume 53
_journal_year 2014
_chemical_formula_sum 'C26 H45 F3 N7 Na O11 S'
_chemical_formula_weight 743.74
_chemical_name_systematic
; 
 ? 
;
_space_group_IT_number 4
_symmetry_cell_setting monoclinic
_symmetry_space_group_name_Hall 'P 2yb'
_symmetry_space_group_name_H-M 'P 1 21 1'
_atom_sites_solution_hydrogens geom
_atom_sites_solution_primary direct
_atom_sites_solution_secondary difmap
_audit_creation_method SHELXL-97
_cell_angle_alpha 90.00
_cell_angle_beta 108.526(15)
_cell_angle_gamma 90.00
_cell_formula_units_Z 8
_cell_length_a 19.499(5)
_cell_length_b 13.546(3)
_cell_length_c 28.385(5)
_cell_measurement_reflns_used 8583
_cell_measurement_temperature 100(2)
_cell_measurement_theta_max 63.54
_cell_measurement_theta_min 2.43
_cell_volume 7109(3)
_computing_cell_refinement 'Bruker SAINT'
_computing_data_collection 'Bruker APEX2'
_computing_data_reduction 'Bruker SAINT'
_computing_molecular_graphics 'Bruker SHELXTL'
_computing_publication_material 'Bruker SHELXTL'
_computing_structure_refinement 'SHELXL-97 (Sheldrick, 2008)'
_computing_structure_solution 'SHELXS-97 (Sheldrick, 2008)'
_diffrn_ambient_temperature 100(2)
_diffrn_measured_fraction_theta_full 0.987
_diffrn_measured_fraction_theta_max 0.987
_diffrn_measurement_device_type 'Bruker APEX-II CCD'
_diffrn_measurement_method '\f and \w scans'
_diffrn_radiation_monochromator graphite
_diffrn_radiation_source 'fine-focus sealed tube'
_diffrn_radiation_type CuK\a
_diffrn_radiation_wavelength 1.54178
_diffrn_reflns_av_R_equivalents 0.0560
_diffrn_reflns_av_sigmaI/netI 0.0825
_diffrn_reflns_limit_h_max 19
_diffrn_reflns_limit_h_min -19
_diffrn_reflns_limit_k_max 13
_diffrn_reflns_limit_k_min -13
_diffrn_reflns_limit_l_max 27
_diffrn_reflns_limit_l_min -28
_diffrn_reflns_number 33482
_diffrn_reflns_theta_full 50.00
_diffrn_reflns_theta_max 50.00
_diffrn_reflns_theta_min 3.30
_exptl_absorpt_coefficient_mu 1.635
_exptl_absorpt_correction_T_max 0.9227
_exptl_absorpt_correction_T_min 0.5985
_exptl_absorpt_correction_type multi-scan
_exptl_absorpt_process_details SADABS
_exptl_crystal_colour Colorless
_exptl_crystal_density_diffrn 1.390
_exptl_crystal_density_meas ?
_exptl_crystal_density_method 'not measured'
_exptl_crystal_description Plate
_exptl_crystal_F_000 3136
_exptl_crystal_size_max 0.35
_exptl_crystal_size_mid 0.15
_exptl_crystal_size_min 0.05
_refine_diff_density_max 0.949
_refine_diff_density_min -0.740
_refine_diff_density_rms 0.096
_refine_ls_abs_structure_details 'Flack H D (1983), Acta Cryst. A39, 876-881'
_refine_ls_abs_structure_Flack -0.02(4)
_refine_ls_extinction_coef 'not measured'
_refine_ls_extinction_method none
_refine_ls_goodness_of_fit_ref 1.056
_refine_ls_hydrogen_treatment constr
_refine_ls_matrix_type full
_refine_ls_number_parameters 1815
_refine_ls_number_reflns 13239
_refine_ls_number_restraints 1253
_refine_ls_restrained_S_all 1.088
_refine_ls_R_factor_all 0.1064
_refine_ls_R_factor_gt 0.0986
_refine_ls_shift/su_max 0.001
_refine_ls_shift/su_mean 0.000
_refine_ls_structure_factor_coef Fsqd
_refine_ls_weighting_details 'calc w=1/[\s^2^(Fo^2^)+(0.2547P)^2^+0.0000P] where P=(Fo^2^+2Fc^2^)/3'
_refine_ls_weighting_scheme calc
_refine_ls_wR_factor_gt 0.2673
_refine_ls_wR_factor_ref 0.2850
_reflns_number_gt 11947
_reflns_number_total 13239
_reflns_threshold_expression >2sigma(I)
_cod_data_source_file ic500085g_si_003.cif
_cod_data_source_block 4b-ester-NaTfO
_cod_depositor_comments
;
The following automatic conversions were performed:

'_symmetry_cell_setting' value 'Monoclinic' changed to 'monoclinic'
according to
/usr/data/users/saulius/crontab/automatic-downloads/rss-feeds/ACS/lib/dictionaries/cif_core.dic
dictionary named 'cif_core.dic' version 2.4.2 from 2011-04-26.

Automatic conversion script
Id: cif_fix_values 2281 2013-09-26 08:29:07Z andrius 

 Adding full bibliography for 4339951--4339952.cif.

The following automatic conversions were performed:

'_exptl_crystal_density_meas' value 'not measured' was changed to '?'
- the value is perceived as not measured.

Automatic conversion script
Id: cif_fix_values 3008 2015-01-20 13:52:24Z robertas 
;
_cod_original_sg_symbol_H-M P2(1)
_cod_database_code 4339951

loop_
_symmetry_equiv_pos_as_xyz
'x, y, z'
'-x, y+1/2, -z'

loop_
_atom_site_label
_atom_site_type_symbol
_atom_site_fract_x
_atom_site_fract_y
_atom_site_fract_z
_atom_site_U_iso_or_equiv
_atom_site_adp_type
_atom_site_occupancy
_atom_site_symmetry_multiplicity
_atom_site_calc_flag
_atom_site_refinement_flags
_atom_site_disorder_assembly
_atom_site_disorder_group
Na1 Na 0.02414(16) 0.8239(2) -0.13908(10) 0.0442(8) Uani 1 1 d D . .
O1 O -0.0709(3) 0.9527(5) -0.1900(2) 0.0607(17) Uani 1 1 d D . .
O2 O 0.0759(3) 0.8978(5) -0.1978(2) 0.0506(15) Uani 1 1 d D . .
O3 O 0.0627(3) 0.6689(5) -0.17383(19) 0.0509(15) Uani 1 1 d D . .
O4 O -0.0848(4) 0.7197(5) -0.1637(2) 0.0606(17) Uani 1 1 d D . .
O5 O -0.0427(5) 1.0884(5) -0.2276(3) 0.085(2) Uani 1 1 d D . .
O6 O 0.1718(4) 0.8823(9) -0.2232(2) 0.092(3) Uani 1 1 d D . .
O7 O 0.0364(4) 0.5088(5) -0.1714(2) 0.0680(19) Uani 1 1 d D . .
O8 O -0.2015(5) 0.7392(7) -0.1749(3) 0.095(3) Uani 1 1 d D . .
N1 N 0.0332(4) 0.9989(5) -0.1011(3) 0.059(2) Uani 1 1 d D . .
N2 N 0.1590(3) 0.8686(5) -0.1006(2) 0.0510(19) Uani 1 1 d D . .
N3 N 0.0803(4) 0.6938(5) -0.0748(2) 0.054(2) Uani 1 1 d D . .
N4 N -0.0453(4) 0.8244(5) -0.0764(2) 0.056(2) Uani 1 1 d D . .
N5 N 0.1152(10) 1.2583(13) -0.1263(8) 0.152(7) Uani 1 1 d D . .
N6 N 0.1451(9) 1.2794(12) -0.0854(6) 0.122(6) Uani 1 1 d D . .
N7 N 0.1811(11) 1.2913(14) -0.0485(6) 0.145(6) Uani 1 1 d D . .
C1 C 0.1075(5) 1.0094(8) -0.0660(3) 0.065(3) Uani 1 1 d D . .
H1A H 0.1109 0.9721 -0.0354 0.078 Uiso 1 1 calc R . .
H1B H 0.1163 1.0799 -0.0568 0.078 Uiso 1 1 calc R . .
C2 C 0.1655(4) 0.9741(7) -0.0859(3) 0.053(2) Uani 1 1 d D . .
H2A H 0.1643 1.0146 -0.1152 0.064 Uiso 1 1 calc R . .
H2B H 0.2131 0.9846 -0.0603 0.064 Uiso 1 1 calc R . .
C3 C 0.1876(5) 0.8076(7) -0.0555(3) 0.054(2) Uani 1 1 d D . .
H3A H 0.1744 0.8385 -0.0280 0.065 Uiso 1 1 calc R . .
H3B H 0.2410 0.8060 -0.0459 0.065 Uiso 1 1 calc R . .
C4 C 0.1591(5) 0.7024(7) -0.0626(4) 0.059(3) Uani 1 1 d D . .
H4A H 0.1736 0.6713 -0.0896 0.071 Uiso 1 1 calc R . .
H4B H 0.1824 0.6649 -0.0317 0.071 Uiso 1 1 calc R . .
C5 C 0.0570(6) 0.7138(8) -0.0309(3) 0.067(3) Uani 1 1 d D . .
H5A H 0.0843 0.7710 -0.0125 0.081 Uiso 1 1 calc R . .
H5B H 0.0683 0.6558 -0.0085 0.081 Uiso 1 1 calc R . .
C6 C -0.0233(6) 0.7354(8) -0.0455(3) 0.069(3) Uani 1 1 d D . .
H6A H -0.0504 0.6780 -0.0640 0.083 Uiso 1 1 calc R . .
H6B H -0.0370 0.7435 -0.0150 0.083 Uiso 1 1 calc R . .
C7 C -0.0258(6) 0.9147(8) -0.0462(4) 0.068(3) Uani 1 1 d D . .
H7A H 0.0213 0.9042 -0.0202 0.081 Uiso 1 1 calc R . .
H7B H -0.0625 0.9263 -0.0294 0.081 Uiso 1 1 calc R . .
C8 C -0.0207(6) 1.0049(8) -0.0752(4) 0.072(3) Uani 1 1 d D . .
H8A H -0.0687 1.0174 -0.1001 0.087 Uiso 1 1 calc R . .
H8B H -0.0090 1.0621 -0.0523 0.087 Uiso 1 1 calc R . .
C9 C 0.0189(5) 1.0705(6) -0.1422(3) 0.064(3) Uani 1 1 d D . .
H9 H 0.0649 1.0766 -0.1505 0.077 Uiso 1 1 calc R . .
C10 C -0.0001(8) 1.1762(8) -0.1290(6) 0.097(4) Uani 1 1 d D . .
H10D H -0.0533 1.1837 -0.1425 0.116 Uiso 1 1 calc R . .
H10E H 0.0130 1.1801 -0.0923 0.116 Uiso 1 1 calc R . .
C11 C 0.0307(11) 1.2573(14) -0.1446(9) 0.159(9) Uani 1 1 d D . .
H11A H 0.0133 1.3181 -0.1328 0.191 Uiso 1 1 calc R . .
H11B H 0.0135 1.2589 -0.1814 0.191 Uiso 1 1 calc R . .
C12 C -0.0372(5) 1.0282(6) -0.1883(3) 0.059(3) Uani 1 1 d D . .
C13 C -0.0873(9) 1.0530(11) -0.2765(4) 0.097(4) Uani 1 1 d D . .
H13A H -0.0836 1.0993 -0.3022 0.146 Uiso 1 1 calc R . .
H13B H -0.1378 1.0484 -0.2773 0.146 Uiso 1 1 calc R . .
H13C H -0.0703 0.9878 -0.2828 0.146 Uiso 1 1 calc R . .
C14 C 0.1901(4) 0.8441(8) -0.1391(3) 0.064(3) Uani 1 1 d D . .
H14 H 0.1909 0.7704 -0.1410 0.077 Uiso 1 1 calc R . .
C15 C 0.2679(5) 0.8795(11) -0.1303(4) 0.076(3) Uani 1 1 d D . .
H15A H 0.2682 0.9513 -0.1346 0.114 Uiso 1 1 calc R . .
H15B H 0.2876 0.8476 -0.1542 0.114 Uiso 1 1 calc R . .
H15C H 0.2978 0.8623 -0.0964 0.114 Uiso 1 1 calc R . .
C16 C 0.1393(5) 0.8808(7) -0.1890(3) 0.061(3) Uani 1 1 d D . .
C17 C 0.1246(7) 0.9091(18) -0.2730(3) 0.127(8) Uani 1 1 d D . .
H17A H 0.1543 0.9251 -0.2941 0.190 Uiso 1 1 calc R . .
H17B H 0.0954 0.9667 -0.2707 0.190 Uiso 1 1 calc R . .
H17C H 0.0927 0.8535 -0.2874 0.190 Uiso 1 1 calc R . .
C18 C 0.0562(6) 0.5969(7) -0.0970(3) 0.059(3) Uani 1 1 d D . .
H18 H 0.0051 0.5897 -0.0971 0.071 Uiso 1 1 calc R . .
C19 C 0.0962(7) 0.5088(7) -0.0688(4) 0.070(3) Uani 1 1 d D . .
H19A H 0.0668 0.4492 -0.0795 0.106 Uiso 1 1 calc R . .
H19B H 0.1054 0.5188 -0.0331 0.106 Uiso 1 1 calc R . .
H19C H 0.1423 0.5012 -0.0754 0.106 Uiso 1 1 calc R . .
C20 C 0.0524(5) 0.5984(6) -0.1519(3) 0.048(2) Uani 1 1 d D . .
C21 C 0.0300(10) 0.4998(10) -0.2239(4) 0.099(5) Uani 1 1 d D . .
H21A H -0.0099 0.5414 -0.2437 0.148 Uiso 1 1 calc R . .
H21B H 0.0203 0.4308 -0.2343 0.148 Uiso 1 1 calc R . .
H21C H 0.0752 0.5211 -0.2289 0.148 Uiso 1 1 calc R . .
C22 C -0.1221(5) 0.8225(10) -0.1064(4) 0.074(3) Uani 1 1 d D . .
H22 H -0.1338 0.8903 -0.1206 0.088 Uiso 1 1 calc R . .
C23 C -0.1760(7) 0.8008(15) -0.0785(6) 0.112(5) Uani 1 1 d D . .
H23A H -0.2253 0.8129 -0.1005 0.167 Uiso 1 1 calc R . .
H23B H -0.1658 0.8440 -0.0494 0.167 Uiso 1 1 calc R . .
H23C H -0.1713 0.7317 -0.0677 0.167 Uiso 1 1 calc R . .
C24 C -0.1325(5) 0.7538(8) -0.1504(4) 0.068(3) Uani 1 1 d D . .
C25 C -0.2161(9) 0.6727(13) -0.2185(4) 0.114(5) Uani 1 1 d D . .
H25A H -0.2163 0.7111 -0.2478 0.170 Uiso 1 1 calc R . .
H25B H -0.2633 0.6410 -0.2245 0.170 Uiso 1 1 calc R . .
H25C H -0.1784 0.6219 -0.2119 0.170 Uiso 1 1 calc R . .
Na2 Na 0.46470(18) 0.6294(3) 0.13664(11) 0.0566(9) Uani 1 1 d D . .
O9 O 0.5296(4) 0.7823(7) 0.1811(3) 0.087(3) Uani 1 1 d D . .
O10 O 0.3886(3) 0.6880(5) 0.1855(2) 0.0625(18) Uani 1 1 d D . .
O11 O 0.4396(4) 0.4705(5) 0.1753(2) 0.0601(17) Uani 1 1 d D . .
O12 O 0.5885(3) 0.5668(7) 0.1750(2) 0.077(2) Uani 1 1 d D . .
O13 O 0.4934(8) 0.9205(9) 0.2065(5) 0.143(5) Uani 1 1 d D . .
O14 O 0.2924(4) 0.6450(7) 0.2069(3) 0.083(2) Uani 1 1 d D . .
O15 O 0.4609(5) 0.3082(6) 0.1803(2) 0.085(3) Uani 1 1 d D . .
O16 O 0.7010(4) 0.6251(9) 0.1937(4) 0.107(3) Uani 1 1 d D . .
N8 N 0.4313(4) 0.7941(6) 0.0887(3) 0.072(3) Uani 1 1 d D . .
N9 N 0.3280(4) 0.6254(6) 0.0901(3) 0.080(3) Uani 1 1 d D . .
N10 N 0.4420(5) 0.4792(6) 0.0808(3) 0.082(3) Uani 1 1 d D . .
N11 N 0.5451(5) 0.6473(7) 0.0817(3) 0.094(4) Uani 1 1 d D . .
N12 N 0.3551(12) 1.1369(15) 0.0904(8) 0.184(8) Uani 1 1 d DU . .
N13 N 0.3053(12) 1.127(2) 0.0525(9) 0.180(8) Uani 1 1 d DU . .
N14 N 0.2724(15) 1.126(2) 0.0156(8) 0.196(9) Uani 1 1 d DU . .
C26 C 0.3586(6) 0.7811(10) 0.0517(4) 0.094(4) Uani 1 1 d D . .
H26A H 0.3634 0.7446 0.0227 0.113 Uiso 1 1 calc R . .
H26B H 0.3380 0.8469 0.0400 0.113 Uiso 1 1 calc R . .
C27 C 0.3070(6) 0.7264(9) 0.0721(4) 0.087(4) Uani 1 1 d D . .
H27A H 0.3006 0.7655 0.0999 0.105 Uiso 1 1 calc R . .
H27B H 0.2594 0.7233 0.0458 0.105 Uiso 1 1 calc R . .
C28 C 0.3182(9) 0.5562(9) 0.0478(4) 0.103(5) Uani 1 1 d D . .
H28A H 0.3310 0.5910 0.0211 0.123 Uiso 1 1 calc R . .
H28B H 0.2665 0.5377 0.0345 0.123 Uiso 1 1 calc R . .
C29 C 0.3637(7) 0.4615(9) 0.0612(4) 0.095(4) Uani 1 1 d D . .
H29A H 0.3486 0.4244 0.0863 0.113 Uiso 1 1 calc R . .
H29B H 0.3534 0.4197 0.0312 0.113 Uiso 1 1 calc R . .
C30 C 0.4733(9) 0.5011(11) 0.0408(4) 0.114(6) Uani 1 1 d D . .
H30A H 0.4388 0.5431 0.0156 0.137 Uiso 1 1 calc R . .
H30B H 0.4786 0.4384 0.0244 0.137 Uiso 1 1 calc R . .
C31 C 0.5457(9) 0.5524(10) 0.0581(5) 0.111(6) Uani 1 1 d D . .
H31A H 0.5808 0.5087 0.0818 0.133 Uiso 1 1 calc R . .
H31B H 0.5629 0.5622 0.0291 0.133 Uiso 1 1 calc R . .
C32 C 0.5121(9) 0.7257(10) 0.0450(4) 0.106(5) Uani 1 1 d D . .
H32A H 0.4702 0.6972 0.0189 0.128 Uiso 1 1 calc R . .
H32B H 0.5478 0.7467 0.0289 0.128 Uiso 1 1 calc R . .
C33 C 0.4872(8) 0.8146(9) 0.0660(5) 0.098(4) Uani 1 1 d D . .
H33A H 0.5293 0.8446 0.0912 0.117 Uiso 1 1 calc R . .
H33B H 0.4683 0.8635 0.0391 0.117 Uiso 1 1 calc R . .
C34 C 0.4279(7) 0.8710(8) 0.1247(4) 0.090(4) Uani 1 1 d D . .
H34 H 0.3823 0.8579 0.1327 0.109 Uiso 1 1 calc R . .
C35 C 0.4222(13) 0.9780(10) 0.1065(9) 0.153(9) Uani 1 1 d D . .
H35A H 0.4717 1.0055 0.1155 0.184 Uiso 1 1 calc R . .
H35B H 0.4025 0.9773 0.0698 0.184 Uiso 1 1 calc R . .
C36 C 0.3791(15) 1.0442(17) 0.1246(9) 0.175(11) Uani 1 1 d D . .
H36A H 0.4072 1.0659 0.1585 0.210 Uiso 1 1 calc R . .
H36B H 0.3356 1.0089 0.1265 0.210 Uiso 1 1 calc R . .
C37 C 0.4889(6) 0.8513(9) 0.1722(4) 0.082(4) Uani 1 1 d D . .
C38 C 0.5493(13) 0.910(2) 0.2537(7) 0.193(13) Uani 1 1 d D . .
H38A H 0.5952 0.8939 0.2481 0.290 Uiso 1 1 calc R . .
H38B H 0.5365 0.8561 0.2725 0.290 Uiso 1 1 calc R . .
H38C H 0.5544 0.9714 0.2724 0.290 Uiso 1 1 calc R . .
C39 C 0.2950(5) 0.5937(8) 0.1271(3) 0.064(3) Uani 1 1 d D . .
H39 H 0.3070 0.5223 0.1339 0.077 Uiso 1 1 calc R . .
C40 C 0.2126(5) 0.6026(12) 0.1102(6) 0.104(5) Uani 1 1 d D . .
H40A H 0.1990 0.6711 0.1139 0.156 Uiso 1 1 calc R . .
H40B H 0.1932 0.5596 0.1307 0.156 Uiso 1 1 calc R . .
H40C H 0.1927 0.5827 0.0753 0.156 Uiso 1 1 calc R . .
C41 C 0.3299(5) 0.6490(8) 0.1751(3) 0.067(3) Uani 1 1 d D . .
C42 C 0.3269(7) 0.6872(11) 0.2555(4) 0.089(4) Uani 1 1 d D . .
H42A H 0.3513 0.7487 0.2521 0.133 Uiso 1 1 calc R . .
H42B H 0.3624 0.6404 0.2759 0.133 Uiso 1 1 calc R . .
H42C H 0.2902 0.7009 0.2716 0.133 Uiso 1 1 calc R . .
C43 C 0.4813(8) 0.3959(8) 0.1118(4) 0.086(4) Uani 1 1 d D . .
H43 H 0.5338 0.4137 0.1227 0.104 Uiso 1 1 calc R . .
C44 C 0.4751(15) 0.2963(10) 0.0877(5) 0.152(9) Uani 1 1 d D . .
H44A H 0.5185 0.2574 0.1042 0.228 Uiso 1 1 calc R . .
H44B H 0.4703 0.3043 0.0525 0.228 Uiso 1 1 calc R . .
H44C H 0.4324 0.2620 0.0908 0.228 Uiso 1 1 calc R . .
C45 C 0.4580(5) 0.3980(7) 0.1587(3) 0.057(3) Uani 1 1 d D . .
C46 C 0.4379(9) 0.3017(11) 0.2240(4) 0.095(4) Uani 1 1 d D . .
H46A H 0.3853 0.2937 0.2137 0.143 Uiso 1 1 calc R . .
H46B H 0.4517 0.3622 0.2437 0.143 Uiso 1 1 calc R . .
H46C H 0.4612 0.2448 0.2440 0.143 Uiso 1 1 calc R . .
C47 C 0.6168(6) 0.6741(11) 0.1154(5) 0.109(6) Uani 1 1 d D . .
H47 H 0.6120 0.7441 0.1251 0.131 Uiso 1 1 calc R . .
C48 C 0.6809(9) 0.6743(15) 0.0946(7) 0.125(7) Uani 1 1 d D . .
H48A H 0.6929 0.6062 0.0885 0.187 Uiso 1 1 calc R . .
H48B H 0.7230 0.7053 0.1187 0.187 Uiso 1 1 calc R . .
H48C H 0.6676 0.7115 0.0634 0.187 Uiso 1 1 calc R . .
C49 C 0.6325(5) 0.6142(10) 0.1639(4) 0.087(4) Uani 1 1 d D . .
C50 C 0.7179(6) 0.5698(13) 0.2404(4) 0.097(4) Uani 1 1 d D . .
H50A H 0.7067 0.4998 0.2331 0.145 Uiso 1 1 calc R . .
H50B H 0.6888 0.5954 0.2602 0.145 Uiso 1 1 calc R . .
H50C H 0.7693 0.5772 0.2591 0.145 Uiso 1 1 calc R . .
Na3 Na 0.00815(13) 0.9727(2) 0.36188(9) 0.0355(7) Uani 1 1 d D . .
O17 O -0.1150(3) 1.0232(5) 0.30931(18) 0.0455(15) Uani 1 1 d D . .
O18 O 0.0254(3) 1.1364(4) 0.32957(19) 0.0403(13) Uani 1 1 d D . .
O19 O 0.1131(3) 0.9352(5) 0.3312(2) 0.0577(17) Uani 1 1 d D . .
O20 O -0.0326(3) 0.8208(4) 0.31062(18) 0.0416(13) Uani 1 1 d D . .
O21 O -0.1715(4) 1.1655(6) 0.2893(3) 0.075(2) Uani 1 1 d D . .
O22 O 0.1159(3) 1.2337(5) 0.3266(3) 0.0606(18) Uani 1 1 d D . .
O23 O 0.1577(5) 0.7933(6) 0.3125(4) 0.096(3) Uani 1 1 d D . .
O24 O -0.1354(4) 0.7377(7) 0.2800(3) 0.087(3) Uani 1 1 d D . .
N15 N -0.0653(3) 1.0691(5) 0.4081(2) 0.0395(17) Uani 1 1 d D . .
N16 N 0.0953(3) 1.0841(5) 0.4267(2) 0.0441(18) Uani 1 1 d D . .
N17 N 0.1065(3) 0.8646(5) 0.4194(3) 0.056(2) Uani 1 1 d D . .
N18 N -0.0548(3) 0.8465(4) 0.4007(2) 0.0414(18) Uani 1 1 d D . .
N19 N -0.2129(9) 1.3470(15) 0.4126(7) 0.151(4) Uani 1 1 d DU . .
N20 N -0.2206(10) 1.4145(16) 0.3842(8) 0.151(4) Uani 1 1 d DU . .
N21 N -0.2394(13) 1.4588(19) 0.3527(9) 0.189(9) Uani 1 1 d DU . .
C51 C -0.0139(5) 1.1105(7) 0.4537(3) 0.054(2) Uani 1 1 d D . .
H51A H 0.0011 1.0575 0.4789 0.065 Uiso 1 1 calc R . .
H51B H -0.0388 1.1619 0.4670 0.065 Uiso 1 1 calc R . .
C52 C 0.0532(4) 1.1552(6) 0.4461(3) 0.046(2) Uani 1 1 d D . .
H52A H 0.0386 1.2112 0.4226 0.055 Uiso 1 1 calc R . .
H52B H 0.0847 1.1816 0.4782 0.055 Uiso 1 1 calc R . .
C53 C 0.1395(5) 1.0205(7) 0.4664(3) 0.067(3) Uani 1 1 d D . .
H53A H 0.1109 1.0025 0.4884 0.081 Uiso 1 1 calc R . .
H53B H 0.1821 1.0586 0.4866 0.081 Uiso 1 1 calc R . .
C54 C 0.1659(4) 0.9266(7) 0.4489(4) 0.068(3) Uani 1 1 d D . .
H54A H 0.1973 0.9439 0.4287 0.082 Uiso 1 1 calc R . .
H54B H 0.1955 0.8887 0.4782 0.082 Uiso 1 1 calc R . .
C55 C 0.0724(5) 0.8113(8) 0.4522(3) 0.069(3) Uani 1 1 d D . .
H55A H 0.0679 0.8572 0.4782 0.083 Uiso 1 1 calc R . .
H55B H 0.1044 0.7565 0.4690 0.083 Uiso 1 1 calc R . .
C56 C -0.0009(5) 0.7703(7) 0.4248(3) 0.057(3) Uani 1 1 d D . .
H56A H 0.0037 0.7237 0.3991 0.069 Uiso 1 1 calc R . .
H56B H -0.0188 0.7325 0.4484 0.069 Uiso 1 1 calc R . .
C57 C -0.0811(5) 0.8991(7) 0.4372(3) 0.057(3) Uani 1 1 d D . .
H57A H -0.0401 0.9088 0.4680 0.068 Uiso 1 1 calc R . .
H57B H -0.1172 0.8570 0.4454 0.068 Uiso 1 1 calc R . .
C58 C -0.1155(5) 0.9992(6) 0.4194(3) 0.048(2) Uani 1 1 d D . .
H58A H -0.1576 0.9896 0.3892 0.057 Uiso 1 1 calc R . .
H58B H -0.1333 1.0280 0.4454 0.057 Uiso 1 1 calc R . .
C59 C -0.1028(4) 1.1458(6) 0.3733(3) 0.048(2) Uani 1 1 d D . .
H59 H -0.0658 1.1968 0.3731 0.058 Uiso 1 1 calc R . .
C60 C -0.1657(8) 1.2003(12) 0.3831(7) 0.125(5) Uani 1 1 d D . .
H60A H -0.1974 1.2269 0.3511 0.150 Uiso 1 1 calc R . .
H60B H -0.1944 1.1516 0.3949 0.150 Uiso 1 1 calc R . .
C61 C -0.1480(8) 1.2759(12) 0.4165(8) 0.125(5) Uani 1 1 d D . .
H61A H -0.1080 1.3144 0.4111 0.150 Uiso 1 1 calc R . .
H61B H -0.1304 1.2481 0.4505 0.150 Uiso 1 1 calc R . .
C62 C -0.1293(4) 1.1020(7) 0.3214(3) 0.040(2) Uani 1 1 d D . .
C63 C -0.1983(6) 1.1351(12) 0.2381(4) 0.100(5) Uani 1 1 d D . .
H63A H -0.2312 1.1855 0.2186 0.150 Uiso 1 1 calc R . .
H63B H -0.2242 1.0724 0.2356 0.150 Uiso 1 1 calc R . .
H63C H -0.1576 1.1267 0.2252 0.150 Uiso 1 1 calc R . .
C64 C 0.1371(4) 1.1314(6) 0.3981(3) 0.051(2) Uani 1 1 d D . .
H64 H 0.1675 1.0785 0.3903 0.061 Uiso 1 1 calc R . .
C65 C 0.1892(5) 1.2117(9) 0.4263(5) 0.082(4) Uani 1 1 d D . .
H65A H 0.2245 1.2257 0.4091 0.123 Uiso 1 1 calc R . .
H65B H 0.2145 1.1891 0.4601 0.123 Uiso 1 1 calc R . .
H65C H 0.1619 1.2719 0.4276 0.123 Uiso 1 1 calc R . .
C66 C 0.0856(4) 1.1673(6) 0.3484(3) 0.039(2) Uani 1 1 d D . .
C67 C 0.0694(8) 1.2744(10) 0.2805(4) 0.088(4) Uani 1 1 d D . .
H67A H 0.0514 1.2210 0.2564 0.132 Uiso 1 1 calc R . .
H67B H 0.0967 1.3217 0.2674 0.132 Uiso 1 1 calc R . .
H67C H 0.0284 1.3080 0.2865 0.132 Uiso 1 1 calc R . .
C68 C 0.1305(5) 0.7969(7) 0.3880(3) 0.063(3) Uani 1 1 d D . .
H68 H 0.0921 0.7452 0.3767 0.076 Uiso 1 1 calc R . .
C69 C 0.2024(6) 0.7414(10) 0.4129(6) 0.090(4) Uani 1 1 d D . .
H69A H 0.2145 0.7008 0.3881 0.135 Uiso 1 1 calc R . .
H69B H 0.1970 0.6989 0.4395 0.135 Uiso 1 1 calc R . .
H69C H 0.2411 0.7893 0.4270 0.135 Uiso 1 1 calc R . .
C70 C 0.1323(5) 0.8510(7) 0.3416(4) 0.070(3) Uani 1 1 d D . .
C71 C 0.1588(10) 0.8387(14) 0.2671(6) 0.135(8) Uani 1 1 d D . .
H71A H 0.1376 0.7935 0.2393 0.202 Uiso 1 1 calc R . .
H71B H 0.2089 0.8536 0.2692 0.202 Uiso 1 1 calc R . .
H71C H 0.1307 0.9000 0.2618 0.202 Uiso 1 1 calc R . .
C72 C -0.1143(4) 0.8081(6) 0.3598(3) 0.045(2) Uani 1 1 d D . .
H72 H -0.1510 0.8622 0.3495 0.054 Uiso 1 1 calc R . .
C73 C -0.1538(6) 0.7175(8) 0.3713(4) 0.069(3) Uani 1 1 d D . .
H73A H -0.2060 0.7245 0.3548 0.104 Uiso 1 1 calc R . .
H73B H -0.1442 0.7125 0.4073 0.104 Uiso 1 1 calc R . .
H73C H -0.1365 0.6577 0.3593 0.104 Uiso 1 1 calc R . .
C74 C -0.0876(5) 0.7883(7) 0.3158(3) 0.050(2) Uani 1 1 d D . .
C75 C -0.1176(10) 0.7256(17) 0.2344(5) 0.133(8) Uani 1 1 d D . .
H75A H -0.1325 0.6598 0.2207 0.200 Uiso 1 1 calc R . .
H75B H -0.0653 0.7332 0.2415 0.200 Uiso 1 1 calc R . .
H75C H -0.1430 0.7758 0.2103 0.200 Uiso 1 1 calc R . .
Na4 Na 0.47815(13) 1.2908(2) 0.36105(10) 0.0398(8) Uani 1 1 d D . .
O25 O 0.5774(4) 1.2537(6) 0.3258(3) 0.079(2) Uani 1 1 d D . .
O26 O 0.4342(3) 1.1310(5) 0.3120(2) 0.0537(16) Uani 1 1 d D . .
O27 O 0.3539(3) 1.3370(4) 0.31147(19) 0.0436(14) Uani 1 1 d D . .
O28 O 0.4955(3) 1.4562(5) 0.3277(2) 0.0496(15) Uani 1 1 d D . .
O29 O 0.6302(6) 1.1237(9) 0.3068(5) 0.129(4) Uani 1 1 d D . .
O30 O 0.3386(3) 1.0291(5) 0.2910(2) 0.0608(17) Uani 1 1 d D . .
O31 O 0.2864(4) 1.4695(6) 0.2936(3) 0.087(2) Uani 1 1 d D . .
O32 O 0.5842(3) 1.5597(5) 0.3249(2) 0.0557(16) Uani 1 1 d D . .
N22 N 0.5804(3) 1.1775(6) 0.4150(3) 0.072(3) Uani 1 1 d D . .
N23 N 0.4209(3) 1.1619(5) 0.4038(2) 0.0476(19) Uani 1 1 d D . .
N24 N 0.4104(4) 1.3847(6) 0.4098(2) 0.057(2) Uani 1 1 d D . .
N25 N 0.5696(4) 1.4012(6) 0.4232(2) 0.061(2) Uani 1 1 d D . .
N26 N 0.7234(13) 0.8718(19) 0.3846(10) 0.212(6) Uani 1 1 d DU . .
N27 N 0.7256(14) 0.819(2) 0.4185(11) 0.212(6) Uani 1 1 d DU . .
N28 N 0.7235(14) 0.816(2) 0.4554(11) 0.212(6) Uani 1 1 d DU . .
C76 C 0.5496(5) 1.1237(10) 0.4493(4) 0.088(4) Uani 1 1 d D . .
H76A H 0.5479 1.1689 0.4763 0.105 Uiso 1 1 calc R . .
H76B H 0.5822 1.0682 0.4646 0.105 Uiso 1 1 calc R . .
C77 C 0.4749(4) 1.0836(7) 0.4242(4) 0.062(3) Uani 1 1 d D . .
H77A H 0.4764 1.0390 0.3969 0.074 Uiso 1 1 calc R . .
H77B H 0.4596 1.0442 0.4485 0.074 Uiso 1 1 calc R . .
C78 C 0.3992(6) 1.2155(8) 0.4414(4) 0.072(3) Uani 1 1 d D . .
H78A H 0.4426 1.2267 0.4707 0.086 Uiso 1 1 calc R . .
H78B H 0.3653 1.1739 0.4522 0.086 Uiso 1 1 calc R . .
C79 C 0.3632(6) 1.3150(8) 0.4239(4) 0.077(4) Uani 1 1 d D . .
H79A H 0.3194 1.3040 0.3950 0.092 Uiso 1 1 calc R . .
H79B H 0.3477 1.3444 0.4508 0.092 Uiso 1 1 calc R . .
C80 C 0.4647(6) 1.4291(10) 0.4542(4) 0.082(4) Uani 1 1 d D . .
H80A H 0.4816 1.3778 0.4801 0.099 Uiso 1 1 calc R . .
H80B H 0.4412 1.4819 0.4676 0.099 Uiso 1 1 calc R . .
C81 C 0.5293(5) 1.4719(9) 0.4429(3) 0.083(4) Uani 1 1 d D . .
H81A H 0.5125 1.5261 0.4185 0.100 Uiso 1 1 calc R . .
H81B H 0.5625 1.5008 0.4737 0.100 Uiso 1 1 calc R . .
C82 C 0.6168(6) 1.3324(10) 0.4610(4) 0.103(6) Uani 1 1 d D . .
H82A H 0.6609 1.3686 0.4802 0.123 Uiso 1 1 calc R . .
H82B H 0.5908 1.3131 0.4844 0.123 Uiso 1 1 calc R . .
C83 C 0.6393(5) 1.2406(9) 0.4406(5) 0.083(4) Uani 1 1 d D . .
H83A H 0.6658 1.2595 0.4175 0.100 Uiso 1 1 calc R . .
H83B H 0.6730 1.2032 0.4683 0.100 Uiso 1 1 calc R . .
C84 C 0.5993(5) 1.1102(8) 0.3796(4) 0.072(3) Uani 1 1 d D . .
H84 H 0.5567 1.0654 0.3667 0.086 Uiso 1 1 calc R . .
C85 C 0.6655(8) 1.0409(13) 0.3989(9) 0.160(7) Uani 1 1 d D . .
H85A H 0.7091 1.0775 0.3983 0.192 Uiso 1 1 calc R . .
H85B H 0.6717 1.0248 0.4341 0.192 Uiso 1 1 calc R . .
C86 C 0.6624(8) 0.9515(13) 0.3728(9) 0.160(7) Uani 1 1 d D . .
H86A H 0.6531 0.9701 0.3375 0.192 Uiso 1 1 calc R . .
H86B H 0.6184 0.9169 0.3742 0.192 Uiso 1 1 calc R . .
C87 C 0.6002(7) 1.1731(9) 0.3352(5) 0.097(5) Uani 1 1 d D . .
C88 C 0.6298(13) 1.172(2) 0.2610(8) 0.173(11) Uani 1 1 d D . .
H88A H 0.6222 1.1231 0.2345 0.259 Uiso 1 1 calc R . .
H88B H 0.6763 1.2055 0.2661 0.259 Uiso 1 1 calc R . .
H88C H 0.5908 1.2211 0.2515 0.259 Uiso 1 1 calc R . .
C89 C 0.3588(4) 1.1227(7) 0.3648(3) 0.051(2) Uani 1 1 d D . .
H89 H 0.3239 1.1787 0.3537 0.061 Uiso 1 1 calc R . .
C90 C 0.3185(8) 1.0415(11) 0.3827(6) 0.101(5) Uani 1 1 d D . .
H90A H 0.2751 1.0226 0.3555 0.152 Uiso 1 1 calc R . .
H90B H 0.3045 1.0660 0.4108 0.152 Uiso 1 1 calc R . .
H90C H 0.3501 0.9840 0.3931 0.152 Uiso 1 1 calc R . .
C91 C 0.3815(4) 1.0945(6) 0.3204(3) 0.045(2) Uani 1 1 d D . .
C92 C 0.3574(8) 0.9929(10) 0.2491(4) 0.091(4) Uani 1 1 d D . .
H92A H 0.3694 1.0487 0.2311 0.136 Uiso 1 1 calc R . .
H92B H 0.3163 0.9566 0.2268 0.136 Uiso 1 1 calc R . .
H92C H 0.3992 0.9489 0.2607 0.136 Uiso 1 1 calc R . .
C93 C 0.3670(5) 1.4597(7) 0.3759(4) 0.069(3) Uani 1 1 d D . .
H93 H 0.4026 1.5106 0.3729 0.083 Uiso 1 1 calc R . .
C94 C 0.3102(8) 1.5166(11) 0.3908(7) 0.108(5) Uani 1 1 d D . .
H94A H 0.2917 1.5708 0.3673 0.162 Uiso 1 1 calc R . .
H94B H 0.3318 1.5436 0.4243 0.162 Uiso 1 1 calc R . .
H94C H 0.2703 1.4723 0.3904 0.162 Uiso 1 1 calc R . .
C95 C 0.3367(4) 1.4150(7) 0.3241(3) 0.054(3) Uani 1 1 d D . .
C96 C 0.2559(7) 1.4320(12) 0.2433(5) 0.115(6) Uani 1 1 d D . .
H96A H 0.2951 1.4113 0.2308 0.173 Uiso 1 1 calc R . .
H96B H 0.2275 1.4841 0.2219 0.173 Uiso 1 1 calc R . .
H96C H 0.2246 1.3754 0.2433 0.173 Uiso 1 1 calc R . .
C97 C 0.6088(5) 1.4540(8) 0.3950(3) 0.061(3) Uani 1 1 d D . .
H97 H 0.6410 1.4045 0.3864 0.073 Uiso 1 1 calc R . .
C98 C 0.6579(8) 1.5378(14) 0.4227(5) 0.141(9) Uani 1 1 d D . .
H98A H 0.6283 1.5908 0.4296 0.211 Uiso 1 1 calc R . .
H98B H 0.6858 1.5637 0.4021 0.211 Uiso 1 1 calc R . .
H98C H 0.6911 1.5127 0.4540 0.211 Uiso 1 1 calc R . .
C99 C 0.5553(4) 1.4893(7) 0.3456(3) 0.051(2) Uani 1 1 d D . .
C100 C 0.5366(6) 1.5980(9) 0.2779(3) 0.067(3) Uani 1 1 d D . .
H10A H 0.5234 1.5444 0.2534 0.100 Uiso 1 1 calc R . .
H10B H 0.5616 1.6501 0.2658 0.100 Uiso 1 1 calc R . .
H10C H 0.4928 1.6251 0.2828 0.100 Uiso 1 1 calc R . .
S1 S -0.00048(18) 0.4631(2) 0.39749(9) 0.0722(8) Uani 1 1 d D . .
F1 F 0.1045(5) 0.5717(5) 0.4513(3) 0.096(2) Uani 1 1 d D . .
F2 F 0.1231(4) 0.4165(5) 0.4636(2) 0.0859(19) Uani 1 1 d D . .
F3 F 0.1304(5) 0.4813(8) 0.3959(4) 0.126(3) Uani 1 1 d D . .
O1A O -0.0209(6) 0.5423(6) 0.3617(3) 0.092(3) Uani 1 1 d D . .
O2A O -0.0292(5) 0.4696(9) 0.4376(3) 0.105(3) Uani 1 1 d D . .
O3A O -0.0032(6) 0.3668(6) 0.3755(3) 0.096(3) Uani 1 1 d D . .
C1A C 0.0893(7) 0.4848(7) 0.4264(4) 0.083(4) Uani 1 1 d D . .
S4 S 0.4886(7) 0.7997(9) 0.3904(5) 0.117(4) Uani 0.50 1 d PD A 1
F10 F 0.3602(14) 0.750(3) 0.3622(5) 0.26(3) Uani 0.50 1 d PD A 1
F11 F 0.3937(11) 0.8489(13) 0.4274(6) 0.126(7) Uani 0.50 1 d PD A 1
F12 F 0.429(2) 0.6923(16) 0.4367(8) 0.25(2) Uani 0.50 1 d PD A 1
O10A O 0.467(2) 0.881(2) 0.3533(12) 0.153(13) Uani 0.50 1 d PD A 1
O11A O 0.4982(18) 0.7177(16) 0.3624(10) 0.155(12) Uani 0.50 1 d PD A 1
O12A O 0.5353(13) 0.8268(18) 0.4374(7) 0.153(9) Uani 0.50 1 d PD A 1
C4A C 0.4146(10) 0.7687(15) 0.4039(7) 0.117(4) Uani 0.50 1 d PD A 1
S2 S 0.3570(2) 0.6003(3) -0.10034(13) 0.1025(12) Uani 1 1 d D . .
F4 F 0.2347(5) 0.5237(10) -0.1345(3) 0.137(4) Uani 1 1 d D . .
F5 F 0.3234(10) 0.4383(12) -0.1472(4) 0.218(9) Uani 1 1 d D . .
F6 F 0.3110(8) 0.4411(9) -0.0727(4) 0.169(5) Uani 1 1 d D . .
O4A O 0.3309(6) 0.6511(9) -0.0654(3) 0.112(3) Uani 1 1 d D . .
O5A O 0.4286(5) 0.5661(11) -0.0771(4) 0.132(5) Uani 1 1 d D . .
O6A O 0.3493(5) 0.6458(10) -0.1472(3) 0.118(4) Uani 1 1 d D . .
C2A C 0.3047(6) 0.5003(10) -0.1125(4) 0.1025(12) Uani 1 1 d D . .
S3 S 0.1647(3) 0.9676(4) 0.0860(2) 0.1053(15) Uani 0.75 1 d PD B 1
F7 F 0.1147(9) 0.9338(17) 0.1526(5) 0.174(7) Uani 0.75 1 d PD B 1
F8 F 0.2220(9) 0.8634(16) 0.1545(7) 0.177(8) Uani 0.75 1 d PD B 1
F9 F 0.1142(10) 0.8135(11) 0.0957(9) 0.217(11) Uani 0.75 1 d PD B 1
O7A O 0.0912(7) 1.0053(11) 0.0587(5) 0.118(5) Uani 0.75 1 d PD B 1
O8A O 0.2014(10) 1.0507(10) 0.1146(6) 0.140(6) Uani 0.75 1 d PD B 1
O9A O 0.2052(8) 0.9185(12) 0.0588(5) 0.123(6) Uani 0.75 1 d PD B 1
C3A C 0.1516(8) 0.8881(11) 0.1249(5) 0.1053(15) Uani 0.75 1 d PD B 1
S5 S 0.4601(7) 0.7721(9) 0.3897(5) 0.117(4) Uani 0.50 1 d PD C 2
F13 F 0.5648(12) 0.8744(12) 0.4277(6) 0.125(6) Uani 0.50 1 d PD C 2
F14 F 0.5761(14) 0.7656(18) 0.3721(7) 0.186(10) Uani 0.50 1 d PDU C 2
F15 F 0.5811(16) 0.7156(16) 0.4458(7) 0.186(10) Uani 0.50 1 d PDU C 2
O13A O 0.4468(19) 0.6735(12) 0.3704(9) 0.144(12) Uani 0.50 1 d PD C 2
O14A O 0.4338(15) 0.7930(17) 0.4282(9) 0.153(9) Uani 0.50 1 d PD C 2
O15A O 0.446(2) 0.848(2) 0.3494(12) 0.153(13) Uani 0.50 1 d PD C 2
C5A C 0.5488(10) 0.7832(13) 0.4113(7) 0.117(4) Uani 0.50 1 d PD C 2
S6 S 0.1164(8) 0.9250(12) 0.0886(5) 0.1053(15) Uani 0.25 1 d PD D 2
F16 F 0.194(3) 0.824(3) 0.1565(10) 0.26(6) Uani 0.25 1 d PD D 2
F17 F 0.128(3) 0.943(4) 0.1777(12) 0.174(7) Uani 0.25 1 d PD D 2
F18 F 0.2216(19) 0.986(3) 0.1508(14) 0.177(8) Uani 0.25 1 d PD D 2
O33 O 0.154(2) 0.867(3) 0.0620(12) 0.123(6) Uani 0.25 1 d PD D 2
O34 O 0.0518(14) 0.875(3) 0.0858(13) 0.1053(15) Uani 0.25 1 d PD D 2
O35 O 0.117(2) 1.0310(16) 0.0826(13) 0.118(5) Uani 0.25 1 d PD D 2
C6A C 0.1698(16) 0.917(2) 0.1474(8) 0.1053(15) Uani 0.25 1 d PD D 2

loop_
_atom_site_aniso_label
_atom_site_aniso_U_11
_atom_site_aniso_U_22
_atom_site_aniso_U_33
_atom_site_aniso_U_23
_atom_site_aniso_U_13
_atom_site_aniso_U_12
Na1 0.0684(18) 0.0391(19) 0.0280(15) -0.0050(14) 0.0195(14) 0.0015(15)
O1 0.070(4) 0.053(5) 0.057(4) -0.007(3) 0.017(3) -0.002(4)
O2 0.058(4) 0.054(4) 0.040(3) -0.002(3) 0.016(3) 0.004(3)
O3 0.092(4) 0.048(4) 0.020(3) 0.002(3) 0.030(3) 0.001(3)
O4 0.086(5) 0.052(4) 0.044(4) -0.009(3) 0.020(3) -0.007(4)
O5 0.132(6) 0.039(4) 0.069(5) -0.003(4) 0.013(5) 0.013(4)
O6 0.067(4) 0.177(10) 0.035(4) -0.006(5) 0.021(3) -0.006(5)
O7 0.111(5) 0.049(5) 0.049(4) -0.003(3) 0.032(4) 0.005(4)
O8 0.111(7) 0.090(7) 0.081(5) -0.016(5) 0.026(5) -0.037(5)
N1 0.086(5) 0.050(5) 0.055(5) -0.015(4) 0.042(5) 0.003(4)
N2 0.066(4) 0.047(5) 0.033(4) -0.007(4) 0.006(3) -0.009(4)
N3 0.094(6) 0.050(5) 0.022(4) -0.006(3) 0.024(4) 0.008(4)
N4 0.085(5) 0.056(5) 0.036(4) -0.021(4) 0.035(4) -0.012(4)
N5 0.184(17) 0.095(11) 0.19(2) -0.005(12) 0.071(16) -0.047(11)
N6 0.152(12) 0.103(10) 0.074(8) 0.022(8) -0.015(8) -0.030(9)
N7 0.194(16) 0.122(13) 0.119(13) 0.031(11) 0.050(13) 0.032(12)
C1 0.086(7) 0.058(7) 0.044(5) -0.013(5) 0.010(5) -0.009(5)
C2 0.059(5) 0.056(6) 0.043(5) -0.012(5) 0.013(4) -0.012(5)
C3 0.068(5) 0.063(7) 0.026(4) -0.006(4) 0.007(4) 0.001(5)
C4 0.074(6) 0.056(7) 0.043(5) 0.000(5) 0.013(5) 0.007(5)
C5 0.115(8) 0.059(7) 0.032(5) -0.008(5) 0.029(5) -0.004(6)
C6 0.112(8) 0.071(8) 0.041(5) -0.010(6) 0.046(6) -0.017(6)
C7 0.075(6) 0.087(9) 0.050(6) -0.010(6) 0.033(5) -0.003(6)
C8 0.084(7) 0.077(9) 0.060(6) -0.038(6) 0.028(6) 0.001(6)
C9 0.077(6) 0.039(6) 0.080(8) -0.018(6) 0.029(6) 0.002(5)
C10 0.128(10) 0.042(7) 0.131(12) -0.010(8) 0.056(9) 0.013(7)
C11 0.21(2) 0.107(17) 0.17(2) 0.032(14) 0.069(19) 0.021(16)
C12 0.089(7) 0.029(6) 0.065(7) 0.009(5) 0.033(5) 0.023(6)
C13 0.141(11) 0.075(9) 0.058(7) 0.017(7) 0.007(7) -0.007(8)
C14 0.069(6) 0.068(7) 0.052(6) -0.011(5) 0.014(5) -0.004(5)
C15 0.068(6) 0.102(9) 0.058(6) 0.006(6) 0.019(5) 0.006(6)
C16 0.084(8) 0.051(7) 0.048(6) -0.013(5) 0.020(6) -0.009(5)
C17 0.086(7) 0.28(2) 0.014(5) 0.022(9) 0.011(5) -0.019(11)
C18 0.102(7) 0.057(7) 0.021(4) 0.009(5) 0.025(5) 0.002(6)
C19 0.115(8) 0.046(7) 0.057(6) 0.004(5) 0.037(6) -0.012(6)
C20 0.074(5) 0.041(6) 0.032(5) -0.006(5) 0.021(4) 0.004(4)
C21 0.199(15) 0.060(8) 0.053(7) -0.030(6) 0.061(8) -0.028(8)
C22 0.071(6) 0.095(9) 0.067(7) -0.010(7) 0.040(6) -0.014(6)
C23 0.106(9) 0.135(14) 0.104(11) -0.057(11) 0.049(8) -0.012(9)
C24 0.075(7) 0.065(7) 0.064(7) -0.008(6) 0.019(6) -0.016(6)
C25 0.138(12) 0.132(14) 0.053(7) -0.014(8) 0.005(7) -0.043(11)
Na2 0.075(2) 0.060(2) 0.0330(17) 0.0037(16) 0.0150(16) 0.0052(18)
O9 0.074(5) 0.116(8) 0.075(5) -0.013(5) 0.032(4) -0.022(5)
O10 0.069(4) 0.066(5) 0.059(4) -0.001(4) 0.029(3) -0.001(4)
O11 0.090(4) 0.064(5) 0.023(3) 0.005(3) 0.013(3) 0.018(4)
O12 0.072(4) 0.118(7) 0.045(4) 0.025(4) 0.024(3) 0.005(4)
O13 0.179(11) 0.101(9) 0.152(11) -0.055(9) 0.058(10) -0.042(8)
O14 0.066(4) 0.121(7) 0.072(5) 0.014(5) 0.035(4) 0.014(4)
O15 0.150(7) 0.060(5) 0.044(4) -0.004(4) 0.031(4) 0.030(5)
O16 0.088(6) 0.126(9) 0.126(8) -0.013(7) 0.061(6) -0.029(6)
N8 0.104(7) 0.071(7) 0.051(5) 0.020(5) 0.037(5) -0.005(5)
N9 0.085(6) 0.086(7) 0.043(5) -0.016(5) -0.017(4) 0.004(5)
N10 0.159(10) 0.065(6) 0.026(4) 0.002(4) 0.033(6) 0.001(6)
N11 0.145(10) 0.106(9) 0.064(6) 0.026(6) 0.083(7) 0.028(8)
N12 0.173(11) 0.182(12) 0.186(11) -0.016(9) 0.042(9) -0.008(9)
N13 0.173(11) 0.183(12) 0.177(12) -0.004(9) 0.048(9) -0.015(9)
N14 0.229(17) 0.193(17) 0.160(14) 0.006(14) 0.051(13) -0.019(15)
C26 0.141(11) 0.075(9) 0.058(7) 0.025(7) 0.019(8) 0.031(8)
C27 0.082(7) 0.101(10) 0.059(7) 0.046(7) -0.006(6) 0.006(7)
C28 0.160(13) 0.076(10) 0.055(7) 0.017(7) 0.010(8) 0.030(9)
C29 0.165(14) 0.082(9) 0.028(5) -0.008(6) 0.018(7) -0.013(9)
C30 0.215(19) 0.094(11) 0.051(7) -0.007(7) 0.066(10) 0.015(12)
C31 0.184(16) 0.107(13) 0.086(9) 0.027(9) 0.105(11) 0.025(11)
C32 0.180(14) 0.102(12) 0.063(7) 0.048(8) 0.077(9) 0.023(10)
C33 0.145(11) 0.079(10) 0.085(9) 0.039(8) 0.058(9) 0.038(9)
C34 0.126(10) 0.063(8) 0.095(10) 0.009(7) 0.053(9) -0.011(7)
C35 0.25(2) 0.076(12) 0.19(2) -0.001(13) 0.15(2) -0.011(14)
C36 0.22(3) 0.16(2) 0.157(19) 0.062(18) 0.077(19) 0.06(2)
C37 0.085(8) 0.067(9) 0.110(11) -0.015(8) 0.052(8) -0.027(7)
C38 0.177(19) 0.23(3) 0.147(19) -0.11(2) 0.015(16) -0.03(2)
C39 0.072(6) 0.078(8) 0.046(6) 0.014(5) 0.024(5) -0.008(5)
C40 0.072(7) 0.101(11) 0.106(10) -0.002(8) -0.018(7) -0.009(7)
C41 0.060(6) 0.057(7) 0.067(7) 0.026(6) -0.005(6) -0.002(5)
C42 0.108(8) 0.087(10) 0.077(8) -0.035(7) 0.038(7) -0.014(7)
C43 0.131(10) 0.086(10) 0.051(7) -0.006(7) 0.041(7) 0.010(8)
C44 0.34(3) 0.083(12) 0.058(8) -0.010(8) 0.098(13) 0.030(15)
C45 0.086(6) 0.053(7) 0.031(5) 0.011(5) 0.016(5) 0.019(5)
C46 0.164(12) 0.082(9) 0.053(7) 0.013(6) 0.052(8) 0.031(9)
C47 0.104(10) 0.106(12) 0.156(15) 0.047(11) 0.097(11) 0.029(9)
C48 0.149(13) 0.128(14) 0.140(14) 0.054(12) 0.106(12) 0.045(11)
C49 0.087(8) 0.124(12) 0.080(8) 0.003(8) 0.067(8) -0.016(8)
C50 0.078(7) 0.140(14) 0.075(8) -0.001(9) 0.028(6) -0.018(8)
Na3 0.0441(14) 0.0354(18) 0.0254(14) 0.0031(13) 0.0088(12) -0.0063(13)
O17 0.057(3) 0.055(5) 0.021(3) 0.003(3) 0.007(2) -0.015(3)
O18 0.056(4) 0.034(3) 0.035(3) 0.000(3) 0.020(3) -0.009(3)
O19 0.064(3) 0.043(5) 0.075(4) -0.006(3) 0.035(3) -0.004(3)
O20 0.059(3) 0.037(3) 0.034(3) -0.005(3) 0.021(2) -0.010(3)
O21 0.068(4) 0.083(6) 0.064(5) 0.021(4) 0.007(4) 0.021(4)
O22 0.075(4) 0.047(4) 0.081(5) -0.016(4) 0.055(4) -0.018(3)
O23 0.106(6) 0.057(5) 0.140(8) -0.036(6) 0.058(6) 0.006(5)
O24 0.084(4) 0.117(7) 0.063(5) -0.046(5) 0.029(4) -0.054(5)
N15 0.056(4) 0.041(4) 0.019(3) -0.006(3) 0.008(3) -0.017(3)
N16 0.043(3) 0.043(4) 0.031(4) -0.007(3) -0.010(3) -0.012(3)
N17 0.053(4) 0.028(4) 0.069(5) 0.007(4) -0.006(4) 0.000(3)
N18 0.065(4) 0.029(4) 0.031(4) 0.006(3) 0.015(3) -0.015(3)
N19 0.136(6) 0.172(8) 0.162(8) 0.001(6) 0.071(6) -0.001(6)
N20 0.136(6) 0.172(8) 0.162(8) 0.001(6) 0.071(6) -0.001(6)
N21 0.187(14) 0.185(16) 0.188(15) 0.067(13) 0.052(12) 0.077(13)
C51 0.088(6) 0.047(6) 0.027(4) -0.002(4) 0.017(4) -0.017(5)
C52 0.061(5) 0.037(5) 0.028(4) -0.016(4) -0.002(4) -0.004(4)
C53 0.071(6) 0.047(6) 0.054(6) -0.014(5) -0.024(5) -0.012(5)
C54 0.049(5) 0.056(7) 0.072(7) 0.003(6) -0.019(5) 0.007(5)
C55 0.095(7) 0.050(6) 0.041(5) 0.025(5) -0.010(5) -0.001(6)
C56 0.086(6) 0.039(6) 0.045(5) 0.016(4) 0.017(5) -0.022(5)
C57 0.085(6) 0.056(7) 0.038(5) -0.002(5) 0.032(5) -0.027(5)
C58 0.076(5) 0.040(6) 0.042(5) -0.004(4) 0.038(4) -0.011(4)
C59 0.045(4) 0.038(5) 0.068(6) 0.006(5) 0.026(4) 0.000(4)
C60 0.118(8) 0.106(10) 0.183(13) -0.034(8) 0.094(9) 0.018(7)
C61 0.118(8) 0.106(10) 0.183(13) -0.034(8) 0.094(9) 0.018(7)
C62 0.045(4) 0.044(6) 0.031(5) -0.002(5) 0.014(4) -0.004(4)
C63 0.074(6) 0.141(13) 0.066(8) 0.064(9) -0.004(6) 0.004(8)
C64 0.046(4) 0.031(5) 0.072(6) -0.021(5) 0.014(5) -0.016(4)
C65 0.054(5) 0.068(8) 0.112(9) -0.011(7) 0.011(6) -0.035(5)
C66 0.039(5) 0.037(5) 0.047(5) -0.005(4) 0.021(4) -0.004(4)
C67 0.151(11) 0.062(8) 0.054(7) 0.012(6) 0.038(7) -0.025(8)
C68 0.060(5) 0.036(6) 0.081(7) -0.005(6) 0.006(5) 0.001(5)
C69 0.057(6) 0.085(10) 0.121(11) 0.005(8) 0.020(6) 0.025(6)
C70 0.052(5) 0.049(8) 0.111(10) -0.004(7) 0.029(6) -0.004(5)
C71 0.142(13) 0.136(16) 0.169(18) -0.071(15) 0.108(13) 0.003(11)
C72 0.066(5) 0.036(5) 0.034(5) -0.003(4) 0.017(4) -0.011(4)
C73 0.070(6) 0.068(7) 0.076(7) -0.009(6) 0.033(5) -0.028(5)
C74 0.066(6) 0.047(6) 0.037(5) -0.008(4) 0.017(5) -0.023(5)
C75 0.145(13) 0.184(19) 0.076(9) -0.071(11) 0.045(9) -0.100(14)
Na4 0.0403(14) 0.052(2) 0.0267(14) 0.0115(14) 0.0099(12) -0.0013(14)
O25 0.077(4) 0.081(6) 0.097(6) 0.038(5) 0.053(4) 0.015(4)
O26 0.069(4) 0.051(4) 0.049(4) 0.006(3) 0.030(3) 0.007(3)
O27 0.048(3) 0.039(4) 0.037(3) -0.004(3) 0.002(2) 0.003(3)
O28 0.048(3) 0.057(4) 0.036(3) 0.009(3) 0.002(3) -0.010(3)
O29 0.141(8) 0.110(9) 0.180(11) 0.030(8) 0.112(9) 0.073(7)
O30 0.071(4) 0.059(4) 0.043(4) -0.007(3) 0.006(3) -0.002(4)
O31 0.077(4) 0.052(5) 0.116(7) 0.005(5) 0.009(5) 0.010(4)
O32 0.062(3) 0.059(4) 0.057(4) 0.010(3) 0.034(3) -0.009(3)
N22 0.040(4) 0.084(7) 0.073(6) 0.046(6) -0.008(4) -0.016(4)
N23 0.057(4) 0.060(5) 0.033(4) 0.012(4) 0.024(3) -0.014(4)
N24 0.071(5) 0.073(6) 0.029(4) -0.020(4) 0.021(4) -0.012(4)
N25 0.062(4) 0.080(6) 0.031(4) -0.002(4) 0.001(4) -0.020(4)
N26 0.182(7) 0.223(9) 0.224(9) 0.024(7) 0.053(6) 0.003(6)
N27 0.182(7) 0.223(9) 0.224(9) 0.024(7) 0.053(6) 0.003(6)
N28 0.182(7) 0.223(9) 0.224(9) 0.024(7) 0.053(6) 0.003(6)
C76 0.070(6) 0.110(11) 0.070(7) 0.065(8) 0.002(6) -0.014(7)
C77 0.071(6) 0.067(7) 0.051(6) 0.032(5) 0.025(5) -0.007(5)
C78 0.077(6) 0.089(9) 0.053(6) 0.001(6) 0.028(5) -0.029(6)
C79 0.091(7) 0.109(11) 0.057(6) -0.046(7) 0.061(6) -0.048(8)
C80 0.104(8) 0.099(10) 0.047(6) -0.035(6) 0.029(6) -0.044(7)
C81 0.102(8) 0.100(10) 0.026(5) -0.018(6) -0.011(5) -0.052(8)
C82 0.074(7) 0.156(16) 0.044(6) 0.037(8) -0.029(6) -0.049(9)
C83 0.063(6) 0.081(9) 0.092(9) 0.048(8) 0.006(6) 0.005(6)
C84 0.049(5) 0.062(8) 0.117(10) 0.022(7) 0.044(6) 0.018(5)
C85 0.089(6) 0.107(10) 0.26(2) 0.023(12) 0.015(9) 0.039(8)
C86 0.089(6) 0.107(10) 0.26(2) 0.023(12) 0.015(9) 0.039(8)
C87 0.081(7) 0.098(11) 0.136(12) 0.077(10) 0.066(8) 0.021(8)
C88 0.22(2) 0.17(2) 0.21(2) 0.039(19) 0.18(2) 0.020(18)
C89 0.048(5) 0.051(6) 0.052(5) 0.002(5) 0.013(4) -0.007(4)
C90 0.111(9) 0.095(10) 0.120(11) -0.013(9) 0.067(9) -0.054(8)
C91 0.056(5) 0.047(6) 0.037(5) 0.011(5) 0.022(4) 0.009(5)
C92 0.133(10) 0.062(8) 0.078(8) -0.019(7) 0.035(8) 0.002(7)
C93 0.082(6) 0.056(7) 0.080(8) -0.037(6) 0.041(6) -0.023(6)
C94 0.111(10) 0.068(9) 0.173(16) -0.034(10) 0.085(11) 0.009(7)
C95 0.036(4) 0.045(7) 0.075(7) -0.012(6) 0.009(5) -0.003(4)
C96 0.079(7) 0.105(11) 0.113(11) 0.028(10) -0.040(8) 0.007(8)
C97 0.059(5) 0.079(8) 0.044(5) 0.007(5) 0.012(5) -0.009(5)
C98 0.105(10) 0.190(19) 0.088(9) 0.058(11) -0.023(8) -0.102(12)
C99 0.050(5) 0.051(6) 0.052(6) 0.003(5) 0.013(5) -0.006(5)
C100 0.098(7) 0.060(7) 0.048(6) 0.025(5) 0.030(5) 0.000(6)
S1 0.139(2) 0.0430(16) 0.0347(13) -0.0111(12) 0.0278(14) -0.0084(15)
F1 0.136(6) 0.057(5) 0.092(5) -0.004(4) 0.032(4) -0.015(4)
F2 0.133(5) 0.062(4) 0.060(3) 0.012(3) 0.028(4) 0.027(4)
F3 0.165(8) 0.129(8) 0.113(6) 0.019(6) 0.085(6) 0.003(6)
O1A 0.167(8) 0.051(5) 0.050(4) -0.010(4) 0.025(5) 0.005(5)
O2A 0.134(7) 0.127(9) 0.063(5) -0.020(5) 0.046(5) -0.025(7)
O3A 0.189(9) 0.047(5) 0.046(4) -0.010(4) 0.028(5) -0.011(5)
C1A 0.186(13) 0.030(6) 0.064(7) -0.002(6) 0.084(9) -0.004(7)
S4 0.151(11) 0.071(6) 0.089(3) -0.045(4) -0.020(5) 0.020(6)
F10 0.33(4) 0.37(5) 0.045(9) 0.005(16) -0.011(15) -0.27(4)
F11 0.147(14) 0.112(15) 0.110(13) 0.045(11) 0.026(11) 0.038(12)
F12 0.58(8) 0.117(19) 0.113(16) 0.045(14) 0.18(3) 0.02(3)
O10A 0.33(3) 0.05(2) 0.076(8) 0.032(12) 0.061(13) 0.08(2)
O11A 0.26(4) 0.080(19) 0.18(3) -0.003(18) 0.14(3) 0.07(2)
O12A 0.171(17) 0.125(17) 0.18(2) 0.108(16) 0.077(14) 0.002(12)
C4A 0.151(11) 0.071(6) 0.089(3) -0.045(4) -0.020(5) 0.020(6)
S2 0.107(2) 0.128(3) 0.074(2) 0.026(2) 0.0307(19) 0.027(2)
F4 0.110(5) 0.198(11) 0.101(6) 0.022(7) 0.030(5) 0.008(6)
F5 0.33(2) 0.207(15) 0.113(8) -0.039(9) 0.068(10) 0.122(15)
F6 0.276(15) 0.130(9) 0.094(6) 0.049(6) 0.047(8) -0.021(9)
O4A 0.137(7) 0.141(9) 0.083(6) -0.021(6) 0.070(6) 0.030(7)
O5A 0.081(5) 0.203(14) 0.089(6) 0.005(8) -0.003(5) 0.037(7)
O6A 0.124(7) 0.185(12) 0.047(4) 0.033(6) 0.029(5) 0.004(8)
C2A 0.107(2) 0.128(3) 0.074(2) 0.026(2) 0.0307(19) 0.027(2)
S3 0.101(3) 0.117(4) 0.099(3) -0.029(3) 0.033(3) -0.011(3)
F7 0.188(12) 0.27(2) 0.099(11) -0.016(14) 0.097(12) 0.001(13)
F8 0.170(11) 0.146(13) 0.144(14) 0.049(10) -0.052(10) 0.023(11)
F9 0.186(15) 0.098(11) 0.39(3) -0.094(16) 0.116(19) -0.086(11)
O7A 0.151(12) 0.097(10) 0.064(8) 0.010(7) -0.027(8) 0.060(9)
O8A 0.220(18) 0.066(9) 0.148(13) -0.053(10) 0.079(13) -0.047(10)
O9A 0.167(12) 0.162(14) 0.074(6) -0.006(8) 0.085(8) 0.071(11)
C3A 0.101(3) 0.117(4) 0.099(3) -0.029(3) 0.033(3) -0.011(3)
S5 0.151(11) 0.071(6) 0.089(3) -0.045(4) -0.020(5) 0.020(6)
F13 0.20(2) 0.096(14) 0.077(10) 0.011(10) 0.044(12) -0.007(13)
F14 0.30(3) 0.126(13) 0.093(9) 0.007(9) 0.011(12) 0.090(16)
F15 0.30(3) 0.126(13) 0.093(9) 0.007(9) 0.011(12) 0.090(16)
O13A 0.26(4) 0.041(12) 0.120(19) -0.021(12) 0.04(2) -0.032(16)
O14A 0.171(17) 0.125(17) 0.18(2) 0.108(16) 0.077(14) 0.002(12)
O15A 0.33(3) 0.05(2) 0.076(8) 0.032(12) 0.061(13) 0.08(2)
C5A 0.151(11) 0.071(6) 0.089(3) -0.045(4) -0.020(5) 0.020(6)
S6 0.101(3) 0.117(4) 0.099(3) -0.029(3) 0.033(3) -0.011(3)
F16 0.65(16) 0.12(4) 0.040(19) 0.05(2) 0.14(5) 0.21(7)
F17 0.188(12) 0.27(2) 0.099(11) -0.016(14) 0.097(12) 0.001(13)
F18 0.170(11) 0.146(13) 0.144(14) 0.049(10) -0.052(10) 0.023(11)
O33 0.167(12) 0.162(14) 0.074(6) -0.006(8) 0.085(8) 0.071(11)
O34 0.101(3) 0.117(4) 0.099(3) -0.029(3) 0.033(3) -0.011(3)
O35 0.151(12) 0.097(10) 0.064(8) 0.010(7) -0.027(8) 0.060(9)
C6A 0.101(3) 0.117(4) 0.099(3) -0.029(3) 0.033(3) -0.011(3)

loop_
_atom_type_symbol
_atom_type_description
_atom_type_scat_dispersion_real
_atom_type_scat_dispersion_imag
_atom_type_scat_source
C C 0.0181 0.0091 'International Tables Vol C Tables 4.2.6.8 and 6.1.1.4'
H H 0.0000 0.0000 'International Tables Vol C Tables 4.2.6.8 and 6.1.1.4'
F F 0.0727 0.0534 'International Tables Vol C Tables 4.2.6.8 and 6.1.1.4'
N N 0.0311 0.0180 'International Tables Vol C Tables 4.2.6.8 and 6.1.1.4'
Na Na 0.1353 0.1239 'International Tables Vol C Tables 4.2.6.8 and 6.1.1.4'
O O 0.0492 0.0322 'International Tables Vol C Tables 4.2.6.8 and 6.1.1.4'
S S 0.3331 0.5567 'International Tables Vol C Tables 4.2.6.8 and 6.1.1.4'

loop_
_geom_angle_atom_site_label_1
_geom_angle_atom_site_label_2
_geom_angle_atom_site_label_3
_geom_angle
O2 Na1 O4 123.6(2)
O2 Na1 N3 127.3(2)
O4 Na1 N3 86.7(2)
O2 Na1 O3 80.4(2)
O4 Na1 O3 75.5(2)
N3 Na1 O3 65.7(2)
O2 Na1 N4 155.1(3)
O4 Na1 N4 66.3(2)
N3 Na1 N4 72.7(2)
O3 Na1 N4 124.2(2)
O2 Na1 N2 66.6(2)
O4 Na1 N2 158.0(3)
N3 Na1 N2 73.0(2)
O3 Na1 N2 88.3(2)
N4 Na1 N2 113.5(2)
O2 Na1 N1 85.4(2)
O4 Na1 N1 125.7(3)
N3 Na1 N1 112.5(2)
O3 Na1 N1 158.8(2)
N4 Na1 N1 71.9(2)
N2 Na1 N1 71.5(2)
O2 Na1 O1 73.8(2)
O4 Na1 O1 80.2(2)
N3 Na1 O1 158.8(3)
O3 Na1 O1 125.6(2)
N4 Na1 O1 86.8(2)
N2 Na1 O1 121.7(2)
N1 Na1 O1 64.1(2)
O2 Na1 C16 20.7(2)
O4 Na1 C16 134.2(2)
N3 Na1 C16 107.0(3)
O3 Na1 C16 71.4(2)
N4 Na1 C16 159.4(3)
N2 Na1 C16 49.3(2)
N1 Na1 C16 89.9(3)
O1 Na1 C16 94.0(2)
O2 Na1 C24 131.6(3)
O4 Na1 C24 20.9(2)
N3 Na1 C24 92.7(3)
O3 Na1 C24 96.3(3)
N4 Na1 C24 49.8(2)
N2 Na1 C24 161.7(3)
N1 Na1 C24 104.9(3)
O1 Na1 C24 69.4(3)
C16 Na1 C24 148.7(3)
C12 O1 Na1 105.1(5)
C16 O2 Na1 113.7(5)
C20 O3 Na1 109.9(5)
C24 O4 Na1 112.1(6)
C12 O5 C13 116.8(9)
C16 O6 C17 114.4(8)
C20 O7 C21 115.8(8)
C24 O8 C25 115.1(10)
C8 N1 C9 112.0(8)
C8 N1 C1 111.2(7)
C9 N1 C1 111.6(7)
C8 N1 Na1 107.1(5)
C9 N1 Na1 107.6(5)
C1 N1 Na1 107.0(5)
C14 N2 C3 113.2(7)
C14 N2 C2 114.5(7)
C3 N2 C2 108.7(6)
C14 N2 Na1 104.0(4)
C3 N2 Na1 106.8(5)
C2 N2 Na1 109.2(5)
C18 N3 C4 109.9(7)
C18 N3 C5 112.5(7)
C4 N3 C5 111.5(7)
C18 N3 Na1 107.9(4)
C4 N3 Na1 107.2(5)
C5 N3 Na1 107.6(5)
C22 N4 C7 112.3(8)
C22 N4 C6 112.3(8)
C7 N4 C6 111.1(7)
C22 N4 Na1 105.4(5)
C7 N4 Na1 108.2(5)
C6 N4 Na1 107.1(5)
N6 N5 C11 118.5(18)
N7 N6 N5 169(2)
N1 C1 C2 114.2(7)
N1 C1 H1A 108.7
C2 C1 H1A 108.7
N1 C1 H1B 108.7
C2 C1 H1B 108.7
H1A C1 H1B 107.6
N2 C2 C1 114.1(7)
N2 C2 H2A 108.7
C1 C2 H2A 108.7
N2 C2 H2B 108.7
C1 C2 H2B 108.7
H2A C2 H2B 107.6
N2 C3 C4 112.9(6)
N2 C3 H3A 109.0
C4 C3 H3A 109.0
N2 C3 H3B 109.0
C4 C3 H3B 109.0
H3A C3 H3B 107.8
N3 C4 C3 114.7(7)
N3 C4 H4A 108.6
C3 C4 H4A 108.6
N3 C4 H4B 108.6
C3 C4 H4B 108.6
H4A C4 H4B 107.6
N3 C5 C6 111.8(7)
N3 C5 H5A 109.2
C6 C5 H5A 109.2
N3 C5 H5B 109.2
C6 C5 H5B 109.2
H5A C5 H5B 107.9
N4 C6 C5 113.6(8)
N4 C6 H6A 108.8
C5 C6 H6A 108.8
N4 C6 H6B 108.8
C5 C6 H6B 108.8
H6A C6 H6B 107.7
N4 C7 C8 114.0(7)
N4 C7 H7A 108.7
C8 C7 H7A 108.7
N4 C7 H7B 108.7
C8 C7 H7B 108.7
H7A C7 H7B 107.6
N1 C8 C7 114.6(8)
N1 C8 H8A 108.6
C7 C8 H8A 108.6
N1 C8 H8B 108.6
C7 C8 H8B 108.6
H8A C8 H8B 107.6
N1 C9 C12 109.6(7)
N1 C9 C10 114.5(9)
C12 C9 C10 113.1(9)
N1 C9 H9 106.3
C12 C9 H9 106.3
C10 C9 H9 106.3
C11 C10 C9 119.3(14)
C11 C10 H10D 107.5
C9 C10 H10D 107.5
C11 C10 H10E 107.5
C9 C10 H10E 107.5
H10D C10 H10E 107.0
C10 C11 N5 114.7(14)
C10 C11 H11A 108.6
N5 C11 H11A 108.6
C10 C11 H11B 108.6
N5 C11 H11B 108.6
H11A C11 H11B 107.6
O1 C12 O5 125.1(8)
O1 C12 C9 125.8(8)
O5 C12 C9 109.1(8)
O5 C13 H13A 109.5
O5 C13 H13B 109.5
H13A C13 H13B 109.5
O5 C13 H13C 109.5
H13A C13 H13C 109.5
H13B C13 H13C 109.5
N2 C14 C16 108.7(7)
N2 C14 C15 115.8(8)
C16 C14 C15 111.4(8)
N2 C14 H14 106.8
C16 C14 H14 106.8
C15 C14 H14 106.8
C14 C15 H15A 109.5
C14 C15 H15B 109.5
H15A C15 H15B 109.5
C14 C15 H15C 109.5
H15A C15 H15C 109.5
H15B C15 H15C 109.5
O2 C16 O6 123.1(8)
O2 C16 C14 125.1(8)
O6 C16 C14 111.4(7)
O2 C16 Na1 45.5(4)
O6 C16 Na1 157.8(7)
C14 C16 Na1 81.2(5)
O6 C17 H17A 109.5
O6 C17 H17B 109.5
H17A C17 H17B 109.5
O6 C17 H17C 109.5
H17A C17 H17C 109.5
H17B C17 H17C 109.5
N3 C18 C19 116.0(7)
N3 C18 C20 109.3(7)
C19 C18 C20 113.5(8)
N3 C18 H18 105.7
C19 C18 H18 105.7
C20 C18 H18 105.7
C18 C19 H19A 109.5
C18 C19 H19B 109.5
H19A C19 H19B 109.5
C18 C19 H19C 109.5
H19A C19 H19C 109.5
H19B C19 H19C 109.5
O3 C20 O7 124.8(7)
O3 C20 C18 125.3(7)
O7 C20 C18 109.9(7)
O7 C21 H21A 109.5
O7 C21 H21B 109.5
H21A C21 H21B 109.5
O7 C21 H21C 109.5
H21A C21 H21C 109.5
H21B C21 H21C 109.5
N4 C22 C24 109.4(7)
N4 C22 C23 116.4(9)
C24 C22 C23 112.0(9)
N4 C22 H22 106.1
C24 C22 H22 106.1
C23 C22 H22 106.1
C22 C23 H23A 109.5
C22 C23 H23B 109.5
H23A C23 H23B 109.5
C22 C23 H23C 109.5
H23A C23 H23C 109.5
H23B C23 H23C 109.5
O4 C24 O8 122.7(9)
O4 C24 C22 125.4(8)
O8 C24 C22 111.9(9)
O4 C24 Na1 47.0(4)
O8 C24 Na1 154.6(8)
C22 C24 Na1 81.8(5)
O8 C25 H25A 109.5
O8 C25 H25B 109.5
H25A C25 H25B 109.5
O8 C25 H25C 109.5
H25A C25 H25C 109.5
H25B C25 H25C 109.5
O12 Na2 O10 122.9(3)
O12 Na2 N10 87.3(3)
O10 Na2 N10 126.5(3)
O12 Na2 O11 79.2(3)
O10 Na2 O11 78.2(2)
N10 Na2 O11 64.5(2)
O12 Na2 O9 78.3(3)
O10 Na2 O9 75.6(3)
N10 Na2 O9 157.8(3)
O11 Na2 O9 127.6(3)
O12 Na2 N11 66.2(3)
O10 Na2 N11 155.7(3)
N10 Na2 N11 73.3(3)
O11 Na2 N11 125.9(3)
O9 Na2 N11 85.4(3)
O12 Na2 N9 158.5(3)
O10 Na2 N9 65.4(2)
N10 Na2 N9 73.5(3)
O11 Na2 N9 83.9(3)
O9 Na2 N9 122.9(3)
N11 Na2 N9 115.3(3)
O12 Na2 N8 125.3(3)
O10 Na2 N8 85.5(3)
N10 Na2 N8 113.5(3)
O11 Na2 N8 155.5(3)
O9 Na2 N8 64.0(3)
N11 Na2 N8 72.4(3)
N9 Na2 N8 72.6(3)
O12 Na2 C49 20.6(3)
O10 Na2 C49 130.8(3)
N10 Na2 C49 93.6(4)
O11 Na2 C49 99.7(3)
O9 Na2 C49 67.3(3)
N11 Na2 C49 50.0(3)
N9 Na2 C49 163.7(3)
N8 Na2 C49 104.8(3)
C37 O9 Na2 109.8(6)
C41 O10 Na2 114.5(6)
C45 O11 Na2 113.9(6)
C49 O12 Na2 112.6(7)
C37 O13 C38 117.4(14)
C41 O14 C42 116.3(8)
C45 O15 C46 117.4(8)
C49 O16 C50 113.9(8)
C33 N8 C34 112.1(9)
C33 N8 C26 113.0(9)
C34 N8 C26 109.3(9)
C33 N8 Na2 107.3(6)
C34 N8 Na2 107.7(6)
C26 N8 Na2 107.1(6)
C39 N9 C27 112.7(9)
C39 N9 C28 115.0(9)
C27 N9 C28 110.8(8)
C39 N9 Na2 105.0(5)
C27 N9 Na2 106.7(6)
C28 N9 Na2 105.9(7)
C29 N10 C30 111.9(9)
C29 N10 C43 112.3(9)
C30 N10 C43 110.3(9)
C29 N10 Na2 108.8(6)
C30 N10 Na2 106.7(7)
C43 N10 Na2 106.5(5)
C31 N11 C47 112.0(10)
C31 N11 C32 112.0(9)
C47 N11 C32 113.1(11)
C31 N11 Na2 107.2(7)
C47 N11 Na2 105.6(6)
C32 N11 Na2 106.4(7)
N13 N12 C36 118(2)
N14 N13 N12 165(3)
N8 C26 C27 113.0(8)
N8 C26 H26A 109.0
C27 C26 H26A 109.0
N8 C26 H26B 109.0
C27 C26 H26B 109.0
H26A C26 H26B 107.8
N9 C27 C26 116.5(10)
N9 C27 H27A 108.2
C26 C27 H27A 108.2
N9 C27 H27B 108.2
C26 C27 H27B 108.2
H27A C27 H27B 107.3
N9 C28 C29 114.2(8)
N9 C28 H28A 108.7
C29 C28 H28A 108.7
N9 C28 H28B 108.7
C29 C28 H28B 108.7
H28A C28 H28B 107.6
N10 C29 C28 114.0(10)
N10 C29 H29A 108.8
C28 C29 H29A 108.8
N10 C29 H29B 108.8
C28 C29 H29B 108.8
H29A C29 H29B 107.6
N10 C30 C31 114.4(10)
N10 C30 H30A 108.7
C31 C30 H30A 108.7
N10 C30 H30B 108.7
C31 C30 H30B 108.7
H30A C30 H30B 107.6
N11 C31 C30 114.5(11)
N11 C31 H31A 108.6
C30 C31 H31A 108.6
N11 C31 H31B 108.6
C30 C31 H31B 108.6
H31A C31 H31B 107.6
N11 C32 C33 114.9(9)
N11 C32 H32A 108.5
C33 C32 H32A 108.5
N11 C32 H32B 108.5
C33 C32 H32B 108.5
H32A C32 H32B 107.5
N8 C33 C32 114.0(11)
N8 C33 H33A 108.8
C32 C33 H33A 108.8
N8 C33 H33B 108.8
C32 C33 H33B 108.8
H33A C33 H33B 107.6
N8 C34 C37 107.3(9)
N8 C34 C35 116.7(11)
C37 C34 C35 114.8(13)
N8 C34 H34 105.7
C37 C34 H34 105.7
C35 C34 H34 105.7
C36 C35 C34 117.4(15)
C36 C35 H35A 108.0
C34 C35 H35A 108.0
C36 C35 H35B 108.0
C34 C35 H35B 108.0
H35A C35 H35B 107.2
C35 C36 N12 112.0(16)
C35 C36 H36A 109.2
N12 C36 H36A 109.2
C35 C36 H36B 109.2
N12 C36 H36B 109.2
H36A C36 H36B 107.9
O9 C37 O13 120.5(11)
O9 C37 C34 127.3(10)
O13 C37 C34 112.2(11)
O13 C38 H38A 109.5
O13 C38 H38B 109.5
H38A C38 H38B 109.5
O13 C38 H38C 109.5
H38A C38 H38C 109.5
H38B C38 H38C 109.5
N9 C39 C41 109.1(7)
N9 C39 C40 114.3(9)
C41 C39 C40 111.7(9)
N9 C39 H39 107.1
C41 C39 H39 107.1
C40 C39 H39 107.1
C39 C40 H40A 109.5
C39 C40 H40B 109.5
H40A C40 H40B 109.5
C39 C40 H40C 109.5
H40A C40 H40C 109.5
H40B C40 H40C 109.5
O10 C41 O14 122.2(8)
O10 C41 C39 123.8(9)
O14 C41 C39 113.8(8)
O14 C42 H42A 109.5
O14 C42 H42B 109.5
H42A C42 H42B 109.5
O14 C42 H42C 109.5
H42A C42 H42C 109.5
H42B C42 H42C 109.5
N10 C43 C44 117.4(10)
N10 C43 C45 105.1(8)
C44 C43 C45 114.1(11)
N10 C43 H43 106.5
C44 C43 H43 106.5
C45 C43 H43 106.5
C43 C44 H44A 109.5
C43 C44 H44B 109.5
H44A C44 H44B 109.5
C43 C44 H44C 109.5
H44A C44 H44C 109.5
H44B C44 H44C 109.5
O11 C45 O15 122.4(8)
O11 C45 C43 124.4(8)
O15 C45 C43 113.1(8)
O15 C46 H46A 109.5
O15 C46 H46B 109.5
H46A C46 H46B 109.5
O15 C46 H46C 109.5
H46A C46 H46C 109.5
H46B C46 H46C 109.5
N11 C47 C48 118.1(12)
N11 C47 C49 109.2(9)
C48 C47 C49 112.8(10)
N11 C47 H47 105.2
C48 C47 H47 105.2
C49 C47 H47 105.2
C47 C48 H48A 109.5
C47 C48 H48B 109.5
H48A C48 H48B 109.5
C47 C48 H48C 109.5
H48A C48 H48C 109.5
H48B C48 H48C 109.5
O12 C49 O16 123.3(9)
O12 C49 C47 124.3(9)
O16 C49 C47 112.3(9)
O12 C49 Na2 46.7(5)
O16 C49 Na2 154.7(8)
C47 C49 Na2 81.3(5)
O16 C50 H50A 109.5
O16 C50 H50B 109.5
H50A C50 H50B 109.5
O16 C50 H50C 109.5
H50A C50 H50C 109.5
H50B C50 H50C 109.5
O18 Na3 O17 75.5(2)
O18 Na3 O20 125.4(2)
O17 Na3 O20 79.0(2)
O18 Na3 O19 80.3(2)
O17 Na3 O19 125.7(2)
O20 Na3 O19 77.0(2)
O18 Na3 N17 126.3(2)
O17 Na3 N17 158.3(2)
O20 Na3 N17 86.3(2)
O19 Na3 N17 65.0(2)
O18 Na3 N18 154.9(2)
O17 Na3 N18 86.5(2)
O20 Na3 N18 66.0(2)
O19 Na3 N18 124.8(2)
N17 Na3 N18 72.9(2)
O18 Na3 N16 66.4(2)
O17 Na3 N16 124.2(2)
O20 Na3 N16 156.7(2)
O19 Na3 N16 86.6(2)
N17 Na3 N16 71.7(2)
N18 Na3 N16 112.6(2)
O18 Na3 N15 84.1(2)
O17 Na3 N15 65.20(19)
O20 Na3 N15 125.9(2)
O19 Na3 N15 157.0(2)
N17 Na3 N15 113.0(2)
N18 Na3 N15 72.5(2)
N16 Na3 N15 71.7(2)
O18 Na3 C62 63.7(2)
O17 Na3 C62 20.96(18)
O20 Na3 C62 99.9(2)
O19 Na3 C62 133.5(2)
N17 Na3 C62 161.4(3)
N18 Na3 C62 93.5(2)
N16 Na3 C62 103.4(2)
N15 Na3 C62 49.40(19)
O18 Na3 C66 20.86(17)
O17 Na3 C66 96.1(2)
O20 Na3 C66 134.5(2)
O19 Na3 C66 69.5(2)
N17 Na3 C66 105.6(2)
N18 Na3 C66 159.5(2)
N16 Na3 C66 49.7(2)
N15 Na3 C66 90.2(2)
C62 Na3 C66 82.7(2)
O18 Na3 C70 101.6(2)
O17 Na3 C70 133.6(3)
O20 Na3 C70 65.2(2)
O19 Na3 C70 21.4(2)
N17 Na3 C70 49.2(3)
N18 Na3 C70 103.5(2)
N16 Na3 C70 93.9(2)
N15 Na3 C70 161.1(2)
C62 Na3 C70 149.0(3)
C66 Na3 C70 89.4(2)
C62 O17 Na3 110.2(4)
C66 O18 Na3 112.2(5)
C70 O19 Na3 109.2(5)
C74 O20 Na3 111.0(5)
C62 O21 C63 117.0(9)
C66 O22 C67 115.8(8)
C70 O23 C71 114.7(10)
C74 O24 C75 115.5(8)
C59 N15 C58 112.4(6)
C59 N15 C51 112.3(6)
C58 N15 C51 111.7(6)
C59 N15 Na3 104.8(4)
C58 N15 Na3 107.4(5)
C51 N15 Na3 107.8(5)
C53 N16 C64 112.8(7)
C53 N16 C52 110.9(7)
C64 N16 C52 113.1(6)
C53 N16 Na3 107.5(5)
C64 N16 Na3 102.7(4)
C52 N16 Na3 109.4(4)
C68 N17 C54 111.3(7)
C68 N17 C55 111.8(7)
C54 N17 C55 110.6(8)
C68 N17 Na3 107.0(5)
C54 N17 Na3 109.6(5)
C55 N17 Na3 106.5(5)
C72 N18 C57 111.4(6)
C72 N18 C56 112.9(6)
C57 N18 C56 111.6(6)
C72 N18 Na3 105.5(4)
C57 N18 Na3 107.6(5)
C56 N18 Na3 107.5(5)
N20 N19 C61 116.3(17)
N21 N20 N19 162(3)
N15 C51 C52 113.8(6)
N15 C51 H51A 108.8
C52 C51 H51A 108.8
N15 C51 H51B 108.8
C52 C51 H51B 108.8
H51A C51 H51B 107.7
N16 C52 C51 113.4(7)
N16 C52 H52A 108.9
C51 C52 H52A 108.9
N16 C52 H52B 108.9
C51 C52 H52B 108.9
H52A C52 H52B 107.7
N16 C53 C54 114.9(7)
N16 C53 H53A 108.6
C54 C53 H53A 108.6
N16 C53 H53B 108.6
C54 C53 H53B 108.6
H53A C53 H53B 107.5
N17 C54 C53 112.4(7)
N17 C54 H54A 109.1
C53 C54 H54A 109.1
N17 C54 H54B 109.1
C53 C54 H54B 109.1
H54A C54 H54B 107.9
N17 C55 C56 113.4(7)
N17 C55 H55A 108.9
C56 C55 H55A 108.9
N17 C55 H55B 108.9
C56 C55 H55B 108.9
H55A C55 H55B 107.7
N18 C56 C55 113.6(7)
N18 C56 H56A 108.8
C55 C56 H56A 108.8
N18 C56 H56B 108.8
C55 C56 H56B 108.8
H56A C56 H56B 107.7
N18 C57 C58 114.3(7)
N18 C57 H57A 108.7
C58 C57 H57A 108.7
N18 C57 H57B 108.7
C58 C57 H57B 108.7
H57A C57 H57B 107.6
N15 C58 C57 113.1(7)
N15 C58 H58A 109.0
C57 C58 H58A 109.0
N15 C58 H58B 108.9
C57 C58 H58B 108.9
H58A C58 H58B 107.8
N15 C59 C62 108.8(6)
N15 C59 C60 118.6(10)
C62 C59 C60 108.7(9)
N15 C59 H59 106.8
C62 C59 H59 106.8
C60 C59 H59 106.8
C61 C60 C59 116.7(12)
C61 C60 H60A 108.1
C59 C60 H60A 108.1
C61 C60 H60B 108.1
C59 C60 H60B 108.1
H60A C60 H60B 107.3
C60 C61 N19 113.1(14)
C60 C61 H61A 109.0
N19 C61 H61A 109.0
C60 C61 H61B 109.0
N19 C61 H61B 109.0
H61A C61 H61B 107.8
O17 C62 O21 122.5(7)
O17 C62 C59 126.6(7)
O21 C62 C59 110.9(7)
O17 C62 Na3 48.8(4)
O21 C62 Na3 153.2(6)
C59 C62 Na3 82.8(4)
O21 C63 H63A 109.5
O21 C63 H63B 109.5
H63A C63 H63B 109.5
O21 C63 H63C 109.5
H63A C63 H63C 109.5
H63B C63 H63C 109.5
N16 C64 C66 109.4(6)
N16 C64 C65 114.6(8)
C66 C64 C65 112.8(8)
N16 C64 H64 106.5
C66 C64 H64 106.5
C65 C64 H64 106.5
C64 C65 H65A 109.5
C64 C65 H65B 109.5
H65A C65 H65B 109.5
C64 C65 H65C 109.5
H65A C65 H65C 109.5
H65B C65 H65C 109.5
O18 C66 O22 122.9(7)
O18 C66 C64 124.3(7)
O22 C66 C64 112.7(6)
O18 C66 Na3 47.0(4)
O22 C66 Na3 158.5(6)
C64 C66 Na3 79.6(4)
O22 C67 H67A 109.5
O22 C67 H67B 109.5
H67A C67 H67B 109.5
O22 C67 H67C 109.5
H67A C67 H67C 109.5
H67B C67 H67C 109.5
N17 C68 C70 109.1(7)
N17 C68 C69 116.4(9)
C70 C68 C69 111.4(9)
N17 C68 H68 106.4
C70 C68 H68 106.4
C69 C68 H68 106.4
C68 C69 H69A 109.5
C68 C69 H69B 109.5
H69A C69 H69B 109.5
C68 C69 H69C 109.5
H69A C69 H69C 109.5
H69B C69 H69C 109.5
O19 C70 O23 123.2(10)
O19 C70 C68 125.3(8)
O23 C70 C68 111.5(9)
O19 C70 Na3 49.4(4)
O23 C70 Na3 151.6(7)
C68 C70 Na3 82.1(5)
O23 C71 H71A 109.5
O23 C71 H71B 109.5
H71A C71 H71B 109.5
O23 C71 H71C 109.5
H71A C71 H71C 109.5
H71B C71 H71C 109.5
N18 C72 C74 108.9(6)
N18 C72 C73 116.3(7)
C74 C72 C73 111.0(7)
N18 C72 H72 106.7
C74 C72 H72 106.7
C73 C72 H72 106.7
C72 C73 H73A 109.5
C72 C73 H73B 109.5
H73A C73 H73B 109.5
C72 C73 H73C 109.5
H73A C73 H73C 109.5
H73B C73 H73C 109.5
O20 C74 O24 121.8(7)
O20 C74 C72 125.7(7)
O24 C74 C72 112.2(7)
O24 C75 H75A 109.5
O24 C75 H75B 109.5
H75A C75 H75B 109.5
O24 C75 H75C 109.5
H75A C75 H75C 109.5
H75B C75 H75C 109.5
O27 Na4 O25 124.7(3)
O27 Na4 O28 77.47(19)
O25 Na4 O28 79.2(2)
O27 Na4 N24 66.2(2)
O25 Na4 N24 157.5(3)
O28 Na4 N24 85.0(2)
O27 Na4 N25 126.1(3)
O25 Na4 N25 86.2(3)
O28 Na4 N25 65.6(2)
N24 Na4 N25 72.6(2)
O27 Na4 O26 78.8(2)
O25 Na4 O26 77.3(3)
O28 Na4 O26 127.8(2)
N24 Na4 O26 125.2(2)
N25 Na4 O26 155.0(3)
O27 Na4 N23 86.9(2)
O25 Na4 N23 124.0(3)
O28 Na4 N23 156.7(2)
N24 Na4 N23 72.8(2)
N25 Na4 N23 112.6(2)
O26 Na4 N23 64.2(2)
O27 Na4 N22 156.7(2)
O25 Na4 N22 64.5(3)
O28 Na4 N22 125.7(2)
N24 Na4 N22 114.2(3)
N25 Na4 N22 72.7(3)
O26 Na4 N22 83.3(2)
N23 Na4 N22 71.8(2)
O27 Na4 C95 20.91(19)
O25 Na4 C95 133.7(3)
O28 Na4 C95 66.4(2)
N24 Na4 C95 49.8(2)
N25 Na4 C95 105.4(3)
O26 Na4 C95 99.5(2)
N23 Na4 C95 93.1(2)
N22 Na4 C95 161.9(3)
C87 O25 Na4 112.4(6)
C91 O26 Na4 112.8(5)
C95 O27 Na4 111.8(4)
C99 O28 Na4 113.9(5)
C87 O29 C88 116.1(12)
C91 O30 C92 118.3(8)
C95 O31 C96 116.0(9)
C99 O32 C100 114.9(7)
C83 N22 C84 112.2(8)
C83 N22 C76 112.6(8)
C84 N22 C76 112.4(9)
C83 N22 Na4 106.8(6)
C84 N22 Na4 105.9(5)
C76 N22 Na4 106.4(5)
C89 N23 C78 111.9(7)
C89 N23 C77 110.7(7)
C78 N23 C77 113.9(7)
C89 N23 Na4 105.6(5)
C78 N23 Na4 106.1(5)
C77 N23 Na4 108.0(5)
C79 N24 C93 110.2(8)
C79 N24 C80 111.7(7)
C93 N24 C80 112.5(8)
C79 N24 Na4 107.9(5)
C93 N24 Na4 106.3(5)
C80 N24 Na4 108.1(6)
C81 N25 C97 109.2(8)
C81 N25 C82 114.7(8)
C97 N25 C82 112.9(8)
C81 N25 Na4 107.8(5)
C97 N25 Na4 106.3(5)
C82 N25 Na4 105.4(6)
N27 N26 C86 115(2)
N28 N27 N26 145(4)
N22 C76 C77 113.4(7)
N22 C76 H76A 108.9
C77 C76 H76A 108.9
N22 C76 H76B 108.9
C77 C76 H76B 108.9
H76A C76 H76B 107.7
N23 C77 C76 112.9(8)
N23 C77 H77A 109.0
C76 C77 H77A 109.0
N23 C77 H77B 109.0
C76 C77 H77B 109.0
H77A C77 H77B 107.8
N23 C78 C79 114.2(8)
N23 C78 H78A 108.7
C79 C78 H78A 108.7
N23 C78 H78B 108.7
C79 C78 H78B 108.7
H78A C78 H78B 107.6
N24 C79 C78 113.3(8)
N24 C79 H79A 108.9
C78 C79 H79A 108.9
N24 C79 H79B 108.9
C78 C79 H79B 108.9
H79A C79 H79B 107.7
N24 C80 C81 113.0(7)
N24 C80 H80A 109.0
C81 C80 H80A 109.0
N24 C80 H80B 109.0
C81 C80 H80B 109.0
H80A C80 H80B 107.8
N25 C81 C80 114.6(9)
N25 C81 H81A 108.6
C80 C81 H81A 108.6
N25 C81 H81B 108.6
C80 C81 H81B 108.6
H81A C81 H81B 107.6
C83 C82 N25 115.5(9)
C83 C82 H82A 108.4
N25 C82 H82A 108.4
C83 C82 H82B 108.4
N25 C82 H82B 108.4
H82A C82 H82B 107.5
N22 C83 C82 114.0(9)
N22 C83 H83A 108.7
C82 C83 H83A 108.7
N22 C83 H83B 108.7
C82 C83 H83B 108.7
H83A C83 H83B 107.6
N22 C84 C87 106.6(8)
N22 C84 C85 119.3(11)
C87 C84 C85 113.9(11)
N22 C84 H84 105.3
C87 C84 H84 105.3
C85 C84 H84 105.3
C86 C85 C84 116.2(14)
C86 C85 H85A 108.2
C84 C85 H85A 108.2
C86 C85 H85B 108.2
C84 C85 H85B 108.2
H85A C85 H85B 107.4
C85 C86 N26 125.3(17)
C85 C86 H86A 106.0
N26 C86 H86A 106.0
C85 C86 H86B 106.0
N26 C86 H86B 106.0
H86A C86 H86B 106.3
O25 C87 O29 122.7(10)
O25 C87 C84 127.1(10)
O29 C87 C84 110.3(10)
O29 C88 H88A 109.5
O29 C88 H88B 109.5
H88A C88 H88B 109.5
O29 C88 H88C 109.5
H88A C88 H88C 109.5
H88B C88 H88C 109.5
N23 C89 C91 109.4(6)
N23 C89 C90 113.6(8)
C91 C89 C90 114.4(9)
N23 C89 H89 106.3
C91 C89 H89 106.3
C90 C89 H89 106.3
C89 C90 H90A 109.5
C89 C90 H90B 109.5
H90A C90 H90B 109.5
C89 C90 H90C 109.5
H90A C90 H90C 109.5
H90B C90 H90C 109.5
O26 C91 O30 123.3(7)
O26 C91 C89 123.0(7)
O30 C91 C89 113.7(7)
O30 C92 H92A 109.5
O30 C92 H92B 109.5
H92A C92 H92B 109.5
O30 C92 H92C 109.5
H92A C92 H92C 109.5
H92B C92 H92C 109.5
N24 C93 C94 119.2(10)
N24 C93 C95 108.9(7)
C94 C93 C95 112.1(10)
N24 C93 H93 105.1
C94 C93 H93 105.1
C95 C93 H93 105.1
C93 C94 H94A 109.5
C93 C94 H94B 109.5
H94A C94 H94B 109.5
C93 C94 H94C 109.5
H94A C94 H94C 109.5
H94B C94 H94C 109.5
O27 C95 O31 121.5(8)
O27 C95 C93 125.4(7)
O31 C95 C93 113.1(8)
O27 C95 Na4 47.3(3)
O31 C95 Na4 157.5(7)
C93 C95 Na4 81.9(5)
O31 C96 H96A 109.5
O31 C96 H96B 109.5
H96A C96 H96B 109.5
O31 C96 H96C 109.5
H96A C96 H96C 109.5
H96B C96 H96C 109.5
N25 C97 C98 115.7(9)
N25 C97 C99 109.4(6)
C98 C97 C99 111.8(9)
N25 C97 H97 106.5
C98 C97 H97 106.5
C99 C97 H97 106.5
C97 C98 H98A 109.5
C97 C98 H98B 109.5
H98A C98 H98B 109.5
C97 C98 H98C 109.5
H98A C98 H98C 109.5
H98B C98 H98C 109.5
O28 C99 O32 124.7(7)
O28 C99 C97 123.8(7)
O32 C99 C97 111.4(7)
O32 C100 H10A 109.5
O32 C100 H10B 109.5
H10A C100 H10B 109.5
O32 C100 H10C 109.5
H10A C100 H10C 109.5
H10B C100 H10C 109.5
O2A S1 O3A 115.7(6)
O2A S1 O1A 115.3(6)
O3A S1 O1A 113.8(4)
O2A S1 C1A 102.0(5)
O3A S1 C1A 104.8(6)
O1A S1 C1A 102.9(5)
F1 C1A F3 106.6(9)
F1 C1A F2 102.1(8)
F3 C1A F2 103.0(9)
F1 C1A S1 115.0(8)
F3 C1A S1 114.2(8)
F2 C1A S1 114.5(7)
O12A S4 O11A 125.4(19)
O12A S4 O10A 115.8(18)
O11A S4 O10A 103.9(17)
O12A S4 C4A 101.3(14)
O11A S4 C4A 102.2(14)
O10A S4 C4A 105.9(18)
F10 C4A F12 113(2)
F10 C4A F11 107.5(19)
F12 C4A F11 107.1(17)
F10 C4A S4 110.2(17)
F12 C4A S4 109.9(18)
F11 C4A S4 108.6(14)
O5A S2 O4A 110.5(7)
O5A S2 O6A 111.7(7)
O4A S2 O6A 118.9(8)
O5A S2 C2A 106.2(8)
O4A S2 C2A 101.9(7)
O6A S2 C2A 106.3(7)
F4 C2A F6 109.6(11)
F4 C2A F5 105.3(11)
F6 C2A F5 104.5(12)
F4 C2A S2 111.7(10)
F6 C2A S2 114.8(10)
F5 C2A S2 110.3(11)
O9A S3 O8A 114.0(11)
O9A S3 O7A 119.1(8)
O8A S3 O7A 104.5(10)
O9A S3 C3A 107.0(9)
O8A S3 C3A 107.0(9)
O7A S3 C3A 104.4(9)
F9 C3A F7 114.0(15)
F9 C3A F8 114.8(16)
F7 C3A F8 110.9(15)
F9 C3A S3 104.3(13)
F7 C3A S3 108.5(13)
F8 C3A S3 103.3(12)
O14A S5 O13A 115.3(17)
O14A S5 O15A 116.3(18)
O13A S5 O15A 112.2(18)
O14A S5 C5A 107.3(14)
O13A S5 C5A 105.5(15)
O15A S5 C5A 97.9(17)
F13 C5A F15 112.2(17)
F13 C5A F14 109.4(18)
F15 C5A F14 104.7(17)
F13 C5A S5 108.6(15)
F15 C5A S5 113.8(18)
F14 C5A S5 107.9(16)
O34 S6 O33 107.7(19)
O34 S6 O35 121(2)
O33 S6 O35 117(2)
O34 S6 C6A 106.7(17)
O33 S6 C6A 103.1(16)
O35 S6 C6A 99.0(15)
F16 C6A F18 115(2)
F16 C6A F17 111(2)
F18 C6A F17 110(2)
F16 C6A S6 109.0(19)
F18 C6A S6 103.8(17)
F17 C6A S6 107.4(19)

loop_
_geom_bond_atom_site_label_1
_geom_bond_atom_site_label_2
_geom_bond_distance
Na1 O2 2.423(6)
Na1 O4 2.459(7)
Na1 N3 2.523(7)
Na1 O3 2.533(6)
Na1 N4 2.554(7)
Na1 N2 2.579(7)
Na1 N1 2.587(7)
Na1 O1 2.620(7)
Na1 C16 3.109(9)
Na1 C24 3.116(9)
O1 C12 1.209(10)
O2 C16 1.203(9)
O3 C20 1.192(9)
O4 C24 1.200(10)
O5 C12 1.358(11)
O5 C13 1.464(13)
O6 C16 1.317(10)
O6 C17 1.467(12)
O7 C20 1.329(10)
O7 C21 1.459(12)
O8 C24 1.318(11)
O8 C25 1.483(14)
N1 C8 1.465(11)
N1 C9 1.473(11)
N1 C1 1.481(11)
N2 C14 1.446(11)
N2 C3 1.475(10)
N2 C2 1.483(11)
N3 C18 1.468(11)
N3 C4 1.468(11)
N3 C5 1.479(11)
N4 C22 1.469(11)
N4 C7 1.473(11)
N4 C6 1.473(12)
N5 N6 1.158(18)
N5 C11 1.56(2)
N6 N7 1.071(16)
C1 C2 1.495(12)
C1 H1A 0.9900
C1 H1B 0.9900
C2 H2A 0.9900
C2 H2B 0.9900
C3 C4 1.519(12)
C3 H3A 0.9900
C3 H3B 0.9900
C4 H4A 0.9900
C4 H4B 0.9900
C5 C6 1.516(13)
C5 H5A 0.9900
C5 H5B 0.9900
C6 H6A 0.9900
C6 H6B 0.9900
C7 C8 1.495(13)
C7 H7A 0.9900
C7 H7B 0.9900
C8 H8A 0.9900
C8 H8B 0.9900
C9 C12 1.525(12)
C9 C10 1.555(13)
C9 H9 1.0000
C10 C11 1.391(18)
C10 H10D 0.9900
C10 H10E 0.9900
C11 H11A 0.9900
C11 H11B 0.9900
C13 H13A 0.9800
C13 H13B 0.9800
C13 H13C 0.9800
C14 C16 1.531(12)
C14 C15 1.534(12)
C14 H14 1.0000
C15 H15A 0.9800
C15 H15B 0.9800
C15 H15C 0.9800
C17 H17A 0.9800
C17 H17B 0.9800
C17 H17C 0.9800
C18 C19 1.509(13)
C18 C20 1.537(11)
C18 H18 1.0000
C19 H19A 0.9800
C19 H19B 0.9800
C19 H19C 0.9800
C21 H21A 0.9800
C21 H21B 0.9800
C21 H21C 0.9800
C22 C24 1.519(13)
C22 C23 1.532(14)
C22 H22 1.0000
C23 H23A 0.9800
C23 H23B 0.9800
C23 H23C 0.9800
C25 H25A 0.9800
C25 H25B 0.9800
C25 H25C 0.9800
Na2 O12 2.462(7)
Na2 O10 2.463(7)
Na2 N10 2.530(8)
Na2 O11 2.533(7)
Na2 O9 2.545(8)
Na2 N11 2.550(8)
Na2 N9 2.573(8)
Na2 N8 2.587(8)
Na2 C49 3.121(10)
O9 C37 1.200(12)
O10 C41 1.209(10)
O11 C45 1.193(10)
O12 C49 1.192(11)
O13 C37 1.334(13)
O13 C38 1.441(17)
O14 C41 1.329(11)
O14 C42 1.448(12)
O15 C45 1.354(11)
O15 C46 1.449(12)
O16 C49 1.343(12)
O16 C50 1.466(13)
N8 C33 1.458(13)
N8 C34 1.475(13)
N8 C26 1.484(12)
N9 C39 1.458(11)
N9 C27 1.472(12)
N9 C28 1.488(12)
N10 C29 1.469(13)
N10 C30 1.480(13)
N10 C43 1.485(13)
N11 C31 1.451(14)
N11 C47 1.467(13)
N11 C32 1.484(13)
N12 N13 1.204(19)
N12 C36 1.57(2)
N13 N14 1.042(17)
C26 C27 1.504(14)
C26 H26A 0.9900
C26 H26B 0.9900
C27 H27A 0.9900
C27 H27B 0.9900
C28 C29 1.537(14)
C28 H28A 0.9900
C28 H28B 0.9900
C29 H29A 0.9900
C29 H29B 0.9900
C30 C31 1.510(16)
C30 H30A 0.9900
C30 H30B 0.9900
C31 H31A 0.9900
C31 H31B 0.9900
C32 C33 1.491(15)
C32 H32A 0.9900
C32 H32B 0.9900
C33 H33A 0.9900
C33 H33B 0.9900
C34 C37 1.513(14)
C34 C35 1.531(15)
C34 H34 1.0000
C35 C36 1.430(19)
C35 H35A 0.9900
C35 H35B 0.9900
C36 H36A 0.9900
C36 H36B 0.9900
C38 H38A 0.9800
C38 H38B 0.9800
C38 H38C 0.9800
C39 C41 1.514(12)
C39 C40 1.528(13)
C39 H39 1.0000
C40 H40A 0.9800
C40 H40B 0.9800
C40 H40C 0.9800
C42 H42A 0.9800
C42 H42B 0.9800
C42 H42C 0.9800
C43 C44 1.501(15)
C43 C45 1.537(12)
C43 H43 1.0000
C44 H44A 0.9800
C44 H44B 0.9800
C44 H44C 0.9800
C46 H46A 0.9800
C46 H46B 0.9800
C46 H46C 0.9800
C47 C48 1.542(14)
C47 C49 1.543(14)
C47 H47 1.0000
C48 H48A 0.9800
C48 H48B 0.9800
C48 H48C 0.9800
C50 H50A 0.9800
C50 H50B 0.9800
C50 H50C 0.9800
Na3 O18 2.464(6)
Na3 O17 2.486(6)
Na3 O20 2.499(6)
Na3 O19 2.517(6)
Na3 N17 2.549(6)
Na3 N18 2.550(6)
Na3 N16 2.561(6)
Na3 N15 2.584(7)
Na3 C62 3.100(8)
Na3 C66 3.121(8)
Na3 C70 3.129(9)
O17 C62 1.182(9)
O18 C66 1.200(8)
O19 C70 1.207(10)
O20 C74 1.211(9)
O21 C62 1.330(10)
O21 C63 1.441(14)
O22 C66 1.332(9)
O22 C67 1.443(12)
O23 C70 1.341(11)
O23 C71 1.434(16)
O24 C74 1.330(10)
O24 C75 1.452(13)
N15 C59 1.459(10)
N15 C58 1.467(10)
N15 C51 1.473(10)
N16 C53 1.464(10)
N16 C64 1.466(10)
N16 C52 1.479(10)
N17 C68 1.457(11)
N17 C54 1.459(11)
N17 C55 1.492(11)
N18 C72 1.453(9)
N18 C57 1.476(11)
N18 C56 1.476(11)
N19 N20 1.196(18)
N19 C61 1.566(18)
N20 N21 1.042(17)
C51 C52 1.518(11)
C51 H51A 0.9900
C51 H51B 0.9900
C52 H52A 0.9900
C52 H52B 0.9900
C53 C54 1.514(13)
C53 H53A 0.9900
C53 H53B 0.9900
C54 H54A 0.9900
C54 H54B 0.9900
C55 C56 1.500(12)
C55 H55A 0.9900
C55 H55B 0.9900
C56 H56A 0.9900
C56 H56B 0.9900
C57 C58 1.526(12)
C57 H57A 0.9900
C57 H57B 0.9900
C58 H58A 0.9900
C58 H58B 0.9900
C59 C62 1.519(11)
C59 C60 1.531(13)
C59 H59 1.0000
C60 C61 1.363(18)
C60 H60A 0.9900
C60 H60B 0.9900
C61 H61A 0.9900
C61 H61B 0.9900
C63 H63A 0.9800
C63 H63B 0.9800
C63 H63C 0.9800
C64 C66 1.528(11)
C64 C65 1.529(12)
C64 H64 1.0000
C65 H65A 0.9800
C65 H65B 0.9800
C65 H65C 0.9800
C67 H67A 0.9800
C67 H67B 0.9800
C67 H67C 0.9800
C68 C70 1.516(13)
C68 C69 1.550(12)
C68 H68 1.0000
C69 H69A 0.9800
C69 H69B 0.9800
C69 H69C 0.9800
C71 H71A 0.9800
C71 H71B 0.9800
C71 H71C 0.9800
C72 C74 1.523(11)
C72 C73 1.538(12)
C72 H72 1.0000
C73 H73A 0.9800
C73 H73B 0.9800
C73 H73C 0.9800
C75 H75A 0.9800
C75 H75B 0.9800
C75 H75C 0.9800
Na4 O27 2.465(5)
Na4 O25 2.495(7)
Na4 O28 2.496(6)
Na4 N24 2.537(7)
Na4 N25 2.555(7)
Na4 O26 2.570(7)
Na4 N23 2.575(7)
Na4 N22 2.594(7)
Na4 C95 3.115(8)
O25 C87 1.177(12)
O26 C91 1.230(9)
O27 C95 1.197(9)
O28 C99 1.201(9)
O29 C87 1.320(13)
O29 C88 1.454(16)
O30 C91 1.319(10)
O30 C92 1.437(12)
O31 C95 1.310(10)
O31 C96 1.453(14)
O32 C99 1.336(10)
O32 C100 1.457(11)
N22 C83 1.432(12)
N22 C84 1.487(12)
N22 C76 1.488(11)
N23 C89 1.457(10)
N23 C78 1.460(11)
N23 C77 1.477(11)
N24 C79 1.461(11)
N24 C93 1.469(12)
N24 C80 1.490(11)
N25 C81 1.458(12)
N25 C97 1.458(11)
N25 C82 1.496(12)
N26 N27 1.19(2)
N26 C86 1.56(2)
N27 N28 1.061(19)
C76 C77 1.505(12)
C76 H76A 0.9900
C76 H76B 0.9900
C77 H77A 0.9900
C77 H77B 0.9900
C78 C79 1.528(14)
C78 H78A 0.9900
C78 H78B 0.9900
C79 H79A 0.9900
C79 H79B 0.9900
C80 C81 1.511(13)
C80 H80A 0.9900
C80 H80B 0.9900
C81 H81A 0.9900
C81 H81B 0.9900
C82 C83 1.494(15)
C82 H82A 0.9900
C82 H82B 0.9900
C83 H83A 0.9900
C83 H83B 0.9900
C84 C87 1.524(13)
C84 C85 1.549(14)
C84 H84 1.0000
C85 C86 1.412(19)
C85 H85A 0.9900
C85 H85B 0.9900
C86 H86A 0.9900
C86 H86B 0.9900
C88 H88A 0.9800
C88 H88B 0.9800
C88 H88C 0.9800
C89 C91 1.512(11)
C89 C90 1.528(13)
C89 H89 1.0000
C90 H90A 0.9800
C90 H90B 0.9800
C90 H90C 0.9800
C92 H92A 0.9800
C92 H92B 0.9800
C92 H92C 0.9800
C93 C94 1.516(13)
C93 C95 1.524(12)
C93 H93 1.0000
C94 H94A 0.9800
C94 H94B 0.9800
C94 H94C 0.9800
C96 H96A 0.9800
C96 H96B 0.9800
C96 H96C 0.9800
C97 C98 1.532(14)
C97 C99 1.533(11)
C97 H97 1.0000
C98 H98A 0.9800
C98 H98B 0.9800
C98 H98C 0.9800
C100 H10A 0.9800
C100 H10B 0.9800
C100 H10C 0.9800
S1 O2A 1.422(9)
S1 O3A 1.440(8)
S1 O1A 1.443(8)
S1 C1A 1.706(12)
F1 C1A 1.355(11)
F2 C1A 1.402(12)
F3 C1A 1.357(12)
S4 O12A 1.403(16)
S4 O11A 1.412(15)
S4 O10A 1.485(15)
S4 C4A 1.661(18)
F10 C4A 1.339(17)
F11 C4A 1.402(18)
F12 C4A 1.360(18)
S2 O5A 1.419(9)
S2 O4A 1.428(8)
S2 O6A 1.430(9)
S2 C2A 1.665(13)
F4 C2A 1.344(13)
F5 C2A 1.428(14)
F6 C2A 1.359(13)
S3 O9A 1.430(10)
S3 O8A 1.439(12)
S3 O7A 1.485(11)
S3 C3A 1.620(15)
F7 C3A 1.371(16)
F8 C3A 1.404(16)
F9 C3A 1.362(16)
S5 O14A 1.375(16)
S5 O13A 1.436(14)
S5 O15A 1.492(15)
S5 C5A 1.649(17)
F13 C5A 1.321(17)
F14 C5A 1.400(18)
F15 C5A 1.343(17)
S6 O34 1.410(16)
S6 O33 1.442(16)
S6 O35 1.445(16)
S6 C6A 1.667(18)
F16 C6A 1.330(18)
F17 C6A 1.400(19)
F18 C6A 1.356(18)
